data_7007195
loop_
_publ_author_name
'Bera, Jitendra K.'
'Schelter, Eric J.'
'Patra, Sanjib K.'
'Bacsa, John'
'Dunbar, Kim R.'

_publ_section_title
;
 Syntheses and reactivity studies of solvated dirhenium acetonitrile
 complexes.
;
_journal_issue 33
_journal_name_full 'Dalton transactions (Cambridge, England : 2003)'
_journal_page_first 4011
_journal_page_last 4019
_journal_paper_doi 10.1039/b601463a
_journal_year 2006
_chemical_formula_moiety 'C20 H30 N10 Re2 4(C32 H12 F24 B) 4(C2 H2 Cl2) (C2 H3 N)'
_chemical_formula_sum 'C154 H89 B4 Cl8 F96 N11 Re2'
_chemical_formula_weight 4616.60
_chemical_name_systematic
;
?
;
_space_group_IT_number 14
_symmetry_cell_setting monoclinic
_symmetry_space_group_name_Hall '-P 2ybc'
_symmetry_space_group_name_H-M 'P 1 21/c 1'
_atom_sites_solution_hydrogens geom
_atom_sites_solution_primary direct
_atom_sites_solution_secondary difmap
_audit_creation_method SHELXL-97
_cell_angle_alpha 90.00
_cell_angle_beta 96.4150(10)
_cell_angle_gamma 90.00
_cell_formula_units_Z 4
_cell_length_a 18.2103(9)
_cell_length_b 18.9154(9)
_cell_length_c 51.481(3)
_cell_measurement_temperature 100(2)
_cell_measurement_theta_max 21.704
_cell_measurement_theta_min 2.154
_cell_volume 17621.9(16)
_computing_structure_refinement 'SHELXL-97 (Sheldrick, 1997)'
_computing_structure_solution 'SHELXS-97 (Sheldrick, 1990)'
_diffrn_ambient_temperature 100(2)
_diffrn_measured_fraction_theta_full 0.975
_diffrn_measured_fraction_theta_max 0.975
_diffrn_radiation_monochromator graphite
_diffrn_radiation_source 'fine-focus sealed tube'
_diffrn_radiation_type MoK\a
_diffrn_radiation_wavelength 0.71073
_diffrn_reflns_av_R_equivalents 0.1184
_diffrn_reflns_av_sigmaI/netI 0.1450
_diffrn_reflns_limit_h_max 24
_diffrn_reflns_limit_h_min -24
_diffrn_reflns_limit_k_max 24
_diffrn_reflns_limit_k_min -25
_diffrn_reflns_limit_l_max 67
_diffrn_reflns_limit_l_min -63
_diffrn_reflns_number 152223
_diffrn_reflns_theta_full 28.34
_diffrn_reflns_theta_max 28.34
_diffrn_reflns_theta_min 2.04
_exptl_absorpt_coefficient_mu 1.649
_exptl_absorpt_correction_T_max 0.7783
_exptl_absorpt_correction_T_min 0.6463
_exptl_absorpt_correction_type empirical
_exptl_crystal_colour blue
_exptl_crystal_density_diffrn 1.740
_exptl_crystal_density_method 'not measured'
_exptl_crystal_description plate
_exptl_crystal_F_000 9040
_exptl_crystal_size_max 0.135
_exptl_crystal_size_mid 0.100
_exptl_crystal_size_min 0.035
_refine_diff_density_max 1.558
_refine_diff_density_min -2.026
_refine_diff_density_rms 0.156
_refine_ls_extinction_method none
_refine_ls_goodness_of_fit_ref 0.998
_refine_ls_hydrogen_treatment mixed
_refine_ls_matrix_type full
_refine_ls_number_parameters 2482
_refine_ls_number_reflns 42904
_refine_ls_number_restraints 94
_refine_ls_restrained_S_all 0.998
_refine_ls_R_factor_all 0.1547
_refine_ls_R_factor_gt 0.0693
_refine_ls_shift/su_max 0.031
_refine_ls_shift/su_mean 0.004
_refine_ls_structure_factor_coef Fsqd
_refine_ls_weighting_details 'calc w=1/[\s^2^(Fo^2^)+(0.0922P)^2^+0.0000P] where P=(Fo^2^+2Fc^2^)/3'
_refine_ls_weighting_scheme calc
_refine_ls_wR_factor_gt 0.1547
_refine_ls_wR_factor_ref 0.1975
_reflns_number_gt 22507
_reflns_number_total 42904
_reflns_threshold_expression >2sigma(I)
_cod_data_source_file b601463a.txt
_cod_data_source_block compound1
_cod_depositor_comments
;
The following automatic conversions were performed:
'_symmetry_cell_setting' value 'Monoclinic' changed to 'monoclinic'
according to '/home/saulius/struct/CIF-dictionaries/cif_core.dic'
dictionary named 'cif_core.dic' version 2.4.1 from 2010-06-29.

Automatic conversion script
Id: cif_fix_enum 1527 2010-12-29 10:47:43Z saulius 
;
_cod_original_cell_volume 17621.8(15)
_cod_original_sg_symbol_H-M 'P 21/c'
_cod_database_code 7007195

loop_
_symmetry_equiv_pos_as_xyz
'x, y, z'
'-x, y+1/2, -z+1/2'
'-x, -y, -z'
'x, -y-1/2, z-1/2'

loop_
_atom_site_label
_atom_site_type_symbol
_atom_site_fract_x
_atom_site_fract_y
_atom_site_fract_z
_atom_site_U_iso_or_equiv
_atom_site_adp_type
_atom_site_occupancy
_atom_site_symmetry_multiplicity
_atom_site_calc_flag
_atom_site_refinement_flags
_atom_site_disorder_assembly
_atom_site_disorder_group
C8D C -0.0250(6) 0.5072(10) 0.1956(4) 0.048(4) Uani 0.42 1 d PD A -1
F1D F -0.0581(7) 0.5648(7) 0.1855(3) 0.0584(14) Uani 0.42 1 d PD A -1
F2D F -0.0698(6) 0.4917(7) 0.2146(2) 0.0584(14) Uani 0.42 1 d PD A -1
F3D F -0.0291(10) 0.4500(8) 0.1812(3) 0.0584(14) Uani 0.42 1 d PD A -1
C8E C -0.0158(5) 0.5068(8) 0.1884(3) 0.048(4) Uani 0.58 1 d PD A -2
F1E F -0.0365(7) 0.4370(6) 0.1889(2) 0.0584(14) Uani 0.58 1 d PD A -2
F2E F -0.0182(4) 0.5228(5) 0.16330(18) 0.0584(14) Uani 0.58 1 d PD A -2
F3E F -0.0756(5) 0.5405(5) 0.19672(19) 0.0584(14) Uani 0.58 1 d PD A -2
C15C C 0.0958(10) 0.4102(13) 0.4985(4) 0.052(3) Uani 0.50 1 d PD B -3
F7C F 0.0654(7) 0.4640(8) 0.4836(3) 0.0717(16) Uani 0.50 1 d PD B -3
F8C F 0.0606(7) 0.4107(6) 0.5202(2) 0.0717(16) Uani 0.50 1 d PD B -3
F9C F 0.1642(6) 0.4314(6) 0.5058(3) 0.0717(16) Uani 0.50 1 d PD B -3
C15E C 0.0889(10) 0.4087(13) 0.4995(4) 0.052(3) Uani 0.50 1 d PD B -4
F7E F 0.0962(7) 0.4617(8) 0.4827(3) 0.0717(16) Uani 0.50 1 d PD B -4
F8E F 0.0252(6) 0.4228(6) 0.5101(3) 0.0717(16) Uani 0.50 1 d PD B -4
F9E F 0.1412(7) 0.4175(6) 0.5193(2) 0.0717(16) Uani 0.50 1 d PD B -4
C22D C 0.3724(11) 0.6350(7) 0.1681(3) 0.046(2) Uani 0.49 1 d PD C -5
F13D F 0.3627(7) 0.6055(6) 0.1440(2) 0.0676(17) Uani 0.49 1 d PD C -5
F14D F 0.4301(7) 0.6770(7) 0.1683(3) 0.0676(17) Uani 0.49 1 d PD C -5
F15D F 0.3145(6) 0.6744(6) 0.1707(3) 0.0676(17) Uani 0.49 1 d PD C -5
C31A C -0.4853(7) 0.3617(9) 0.3110(3) 0.042(3) Uani 0.50 1 d PD D -7
F19A F -0.5202(7) 0.2998(6) 0.3137(3) 0.0556(14) Uani 0.50 1 d PD D -7
F20A F -0.5355(5) 0.4076(5) 0.3008(2) 0.0556(14) Uani 0.50 1 d PD D -7
F21A F -0.4640(5) 0.3857(6) 0.3356(2) 0.0556(14) Uani 0.50 1 d PD D -7
C31E C -0.4755(8) 0.3600(9) 0.3151(3) 0.042(3) Uani 0.50 1 d PD D -8
F19E F -0.5322(7) 0.3147(6) 0.3112(3) 0.0556(14) Uani 0.50 1 d PD D -8
F20E F -0.5021(5) 0.4252(5) 0.3174(2) 0.0556(14) Uani 0.50 1 d PD D -8
F21E F -0.4479(5) 0.3452(6) 0.3404(2) 0.0556(14) Uani 0.50 1 d PD D -8
C31B C 0.6862(13) 0.8816(18) 0.5803(5) 0.048(2) Uani 0.50 1 d PD E -9
F19B F 0.6286(7) 0.9029(6) 0.5925(2) 0.0725(18) Uani 0.50 1 d PD E -9
F20B F 0.6955(8) 0.9333(9) 0.5632(3) 0.0725(18) Uani 0.50 1 d PD E -9
F21B F 0.7441(7) 0.8834(6) 0.5989(2) 0.0725(18) Uani 0.50 1 d PD E -9
C31F C 0.6876(16) 0.883(2) 0.5794(6) 0.048(2) Uani 0.50 1 d P E -10
F19F F 0.6205(8) 0.9257(6) 0.5809(3) 0.0725(18) Uani 0.50 1 d P E -10
F20F F 0.7220(9) 0.9303(9) 0.5676(3) 0.0725(18) Uani 0.50 1 d P E -10
F21F F 0.7074(8) 0.8833(7) 0.6053(3) 0.0725(18) Uani 0.50 1 d P E -10
C31C C 0.1368(4) 0.1895(5) 0.35691(16) 0.047(2) Uani 1 1 d D . .
F19C F 0.2089(3) 0.2066(3) 0.35968(11) 0.0627(9) Uani 1 1 d D . .
F20C F 0.1330(3) 0.1237(3) 0.36532(11) 0.0627(9) Uani 1 1 d D . .
F21C F 0.1180(3) 0.1876(3) 0.33077(11) 0.0627(9) Uani 1 1 d D . .
C23A C -0.1543(9) 0.5504(11) 0.3786(3) 0.044(4) Uani 0.50 1 d PD F -14
F13A F -0.1360(15) 0.4842(8) 0.3858(8) 0.0623(13) Uani 0.50 1 d PD F -14
F14A F -0.0904(6) 0.5845(6) 0.3776(2) 0.0623(13) Uani 0.50 1 d PD F -14
F15A F -0.1836(6) 0.5805(6) 0.3991(2) 0.0623(13) Uani 0.50 1 d PD F -14
C23E C -0.1728(10) 0.5449(11) 0.3821(3) 0.044(4) Uani 0.50 1 d PD F -15
F13E F -0.1292(15) 0.4884(8) 0.3866(8) 0.0623(13) Uani 0.50 1 d PD F -15
F14E F -0.2170(6) 0.5424(6) 0.4016(2) 0.0623(13) Uani 0.50 1 d PD F -15
F15E F -0.1305(6) 0.6022(6) 0.3882(2) 0.0623(13) Uani 0.50 1 d PD F -15
Re1 Re 0.286861(15) 0.738593(15) 0.351999(6) 0.02564(8) Uani 1 1 d . . .
N1 N 0.3816(3) 0.7996(3) 0.33162(12) 0.0229(13) Uani 1 1 d . . .
C1 C 0.4358(5) 0.8239(5) 0.32530(18) 0.044(2) Uani 1 1 d . . .
Re2 Re 0.202471(16) 0.680819(15) 0.373187(6) 0.02731(8) Uani 1 1 d . . .
N2 N 0.3770(3) 0.7177(3) 0.37870(13) 0.0316(15) Uani 1 1 d . . .
C2 C 0.5030(5) 0.8531(5) 0.3167(2) 0.063(3) Uani 1 1 d . . .
H2A H 0.5060 0.8397 0.2985 0.095 Uiso 1 1 calc R . .
H2B H 0.5460 0.8345 0.3277 0.095 Uiso 1 1 calc R . .
H2C H 0.5021 0.9048 0.3181 0.095 Uiso 1 1 calc R . .
N3 N 0.2169(3) 0.7761(3) 0.32077(13) 0.0282(14) Uani 1 1 d . . .
C3 C 0.4303(4) 0.7110(4) 0.39176(17) 0.0384(19) Uani 1 1 d . . .
N4 N 0.2765(3) 0.8351(3) 0.36915(12) 0.0312(14) Uani 1 1 d . . .
C4 C 0.5005(5) 0.7011(5) 0.40818(18) 0.053(2) Uani 1 1 d . . .
H4A H 0.5019 0.7318 0.4236 0.079 Uiso 1 1 calc R . .
H4B H 0.5414 0.7133 0.3982 0.079 Uiso 1 1 calc R . .
H4C H 0.5052 0.6516 0.4138 0.079 Uiso 1 1 calc R . .
N5 N 0.3195(3) 0.6570(3) 0.32941(12) 0.0275(13) Uani 1 1 d . . .
C5 C 0.1825(4) 0.8028(4) 0.30392(16) 0.0288(17) Uani 1 1 d . . .
N6 N 0.1178(3) 0.6227(3) 0.39789(13) 0.0298(15) Uani 1 1 d . . .
C6 C 0.1386(4) 0.8382(4) 0.28231(16) 0.0365(19) Uani 1 1 d . . .
H6A H 0.1510 0.8887 0.2825 0.055 Uiso 1 1 calc R . .
H6B H 0.0860 0.8324 0.2841 0.055 Uiso 1 1 calc R . .
H6C H 0.1495 0.8174 0.2657 0.055 Uiso 1 1 calc R . .
N7 N 0.2629(4) 0.5883(3) 0.37879(12) 0.0335(15) Uani 1 1 d . . .
C7 C 0.2762(4) 0.8913(4) 0.37688(16) 0.0355(18) Uani 1 1 d . . .
N8 N 0.1252(4) 0.7617(3) 0.37167(13) 0.0342(15) Uani 1 1 d . . .
C8 C 0.2752(6) 0.9629(4) 0.38732(17) 0.051(2) Uani 1 1 d . . .
H8A H 0.2990 0.9632 0.4054 0.076 Uiso 1 1 calc R . .
H8B H 0.2240 0.9790 0.3870 0.076 Uiso 1 1 calc R . .
H8C H 0.3021 0.9946 0.3766 0.076 Uiso 1 1 calc R . .
N9 N 0.2418(3) 0.7145(3) 0.41001(13) 0.0323(15) Uani 1 1 d . . .
C9 C 0.3464(4) 0.6186(4) 0.31680(16) 0.0325(18) Uani 1 1 d . . .
N10 N 0.1412(3) 0.6343(3) 0.34184(13) 0.0308(14) Uani 1 1 d . . .
C10 C 0.3833(5) 0.5711(4) 0.29954(17) 0.043(2) Uani 1 1 d . . .
H10A H 0.4172 0.5986 0.2900 0.065 Uiso 1 1 calc R . .
H10B H 0.3461 0.5483 0.2871 0.065 Uiso 1 1 calc R . .
H10C H 0.4111 0.5349 0.3101 0.065 Uiso 1 1 calc R . .
C11 C 0.0856(6) 0.5971(6) 0.4140(2) 0.064(3) Uani 1 1 d . . .
C12 C 0.0432(9) 0.5628(8) 0.4330(3) 0.115(6) Uani 1 1 d . . .
H12A H 0.0469 0.5907 0.4491 0.173 Uiso 1 1 calc R . .
H12B H 0.0629 0.5153 0.4368 0.173 Uiso 1 1 calc R . .
H12C H -0.0088 0.5593 0.4257 0.173 Uiso 1 1 calc R . .
C13 C 0.2976(4) 0.5383(4) 0.38132(15) 0.0330(18) Uani 1 1 d . . .
C14 C 0.3432(4) 0.4755(4) 0.38462(16) 0.0386(19) Uani 1 1 d . . .
H14A H 0.3799 0.4764 0.3721 0.058 Uiso 1 1 calc R . .
H14B H 0.3120 0.4334 0.3815 0.058 Uiso 1 1 calc R . .
H14C H 0.3684 0.4742 0.4024 0.058 Uiso 1 1 calc R . .
C15 C 0.0801(5) 0.8028(4) 0.37123(16) 0.0364(19) Uani 1 1 d . . .
C16 C 0.0233(4) 0.8573(4) 0.37065(18) 0.045(2) Uani 1 1 d . . .
H16A H 0.0460 0.9023 0.3765 0.067 Uiso 1 1 calc R . .
H16B H -0.0134 0.8437 0.3823 0.067 Uiso 1 1 calc R . .
H16C H -0.0010 0.8624 0.3528 0.067 Uiso 1 1 calc R . .
C17 C 0.2557(4) 0.7280(4) 0.43167(17) 0.0346(18) Uani 1 1 d . . .
C18 C 0.2703(6) 0.7453(5) 0.45900(18) 0.061(3) Uani 1 1 d . . .
H18A H 0.2489 0.7915 0.4622 0.091 Uiso 1 1 calc R . .
H18B H 0.3238 0.7467 0.4640 0.091 Uiso 1 1 calc R . .
H18C H 0.2482 0.7092 0.4694 0.091 Uiso 1 1 calc R . .
C19 C 0.1002(4) 0.6071(4) 0.32676(14) 0.0273(16) Uani 1 1 d . . .
C20 C 0.0488(5) 0.5725(4) 0.30643(17) 0.045(2) Uani 1 1 d . . .
H20A H 0.0271 0.6082 0.2941 0.067 Uiso 1 1 calc R . .
H20B H 0.0094 0.5489 0.3146 0.067 Uiso 1 1 calc R . .
H20C H 0.0757 0.5376 0.2971 0.067 Uiso 1 1 calc R . .
F1A F -0.0640(2) 0.6565(2) 0.25991(9) 0.0392(11) Uani 1 1 d . . .
C1A C -0.2270(3) 0.5006(3) 0.26024(13) 0.0200(14) Uani 1 1 d . . .
B1A B -0.2326(4) 0.4518(4) 0.28638(15) 0.0197(16) Uani 1 1 d . . .
F2A F -0.1059(3) 0.6930(2) 0.22222(9) 0.0505(13) Uani 1 1 d . . .
C2A C -0.1818(3) 0.5608(3) 0.26184(14) 0.0226(15) Uani 1 1 d . . .
H2A1 H -0.1555 0.5731 0.2782 0.027 Uiso 1 1 calc R . .
F3A F -0.1607(2) 0.7205(2) 0.25556(10) 0.0405(12) Uani 1 1 d . . .
C3A C -0.1743(3) 0.6026(3) 0.24057(14) 0.0214(14) Uani 1 1 d . . .
F4A F -0.2966(3) 0.5587(3) 0.17021(9) 0.0574(15) Uani 1 1 d . . .
C4A C -0.2111(4) 0.5881(4) 0.21632(15) 0.0274(16) Uani 1 1 d . . .
H4A1 H -0.2060 0.6177 0.2017 0.033 Uiso 1 1 calc R . .
F5A F -0.3638(3) 0.4876(4) 0.18933(11) 0.084(2) Uani 1 1 d . . .
C5A C -0.2560(4) 0.5287(4) 0.21398(14) 0.0238(15) Uani 1 1 d . . .
F6A F -0.2630(4) 0.4529(3) 0.17780(11) 0.0739(18) Uani 1 1 d . . .
C6A C -0.2639(3) 0.4862(3) 0.23589(14) 0.0228(15) Uani 1 1 d . . .
H6A1 H -0.2958 0.4463 0.2339 0.027 Uiso 1 1 calc R . .
F7A F 0.0464(3) 0.4452(2) 0.26567(10) 0.0476(13) Uani 1 1 d . . .
C7A C -0.1277(4) 0.6677(4) 0.24418(14) 0.0260(16) Uani 1 1 d . . .
F8A F 0.0314(3) 0.3449(3) 0.24713(10) 0.0582(15) Uani 1 1 d . . .
C8A C -0.2948(5) 0.5085(4) 0.18802(16) 0.039(2) Uani 1 1 d . . .
F9A F 0.0951(2) 0.3533(3) 0.28408(11) 0.0577(15) Uani 1 1 d . . .
C9A C -0.1588(3) 0.4010(3) 0.29155(13) 0.0220(14) Uani 1 1 d . . .
F10A F -0.0492(2) 0.1853(2) 0.32758(10) 0.0494(13) Uani 1 1 d . . .
C10A C -0.0936(3) 0.4118(4) 0.28032(14) 0.0225(15) Uani 1 1 d . . .
H10D H -0.0897 0.4528 0.2699 0.027 Uiso 1 1 calc R . .
F11A F -0.1653(2) 0.1869(2) 0.31601(10) 0.0452(12) Uani 1 1 d . . .
C11A C -0.0333(4) 0.3650(4) 0.28366(14) 0.0247(15) Uani 1 1 d . . .
F12A F -0.1210(4) 0.2415(3) 0.35031(10) 0.0653(17) Uani 1 1 d . . .
C12A C -0.0383(4) 0.3042(4) 0.29844(14) 0.0254(16) Uani 1 1 d . . .
H12D H 0.0013 0.2712 0.3004 0.030 Uiso 1 1 calc R . .
C13A C -0.1012(4) 0.2925(4) 0.31025(13) 0.0220(14) Uani 1 1 d . . .
C14A C -0.1594(4) 0.3396(4) 0.30668(14) 0.0249(15) Uani 1 1 d . . .
H14D H -0.2023 0.3298 0.3150 0.030 Uiso 1 1 calc R . .
C15A C 0.0340(4) 0.3772(4) 0.27036(15) 0.0288(17) Uani 1 1 d . . .
F16A F -0.3424(3) 0.7200(2) 0.31103(11) 0.0536(14) Uani 1 1 d . . .
C16A C -0.1089(4) 0.2267(4) 0.32594(14) 0.0305(17) Uani 1 1 d . . .
F17A F -0.3906(3) 0.6837(3) 0.34463(10) 0.0561(14) Uani 1 1 d . . .
C17A C -0.2395(4) 0.5069(3) 0.31066(13) 0.0213(14) Uani 1 1 d . . .
F18A F -0.4243(3) 0.6385(3) 0.30718(11) 0.0559(15) Uani 1 1 d . . .
C18A C -0.1973(4) 0.5043(4) 0.33469(14) 0.0259(16) Uani 1 1 d . F .
H18D H -0.1595 0.4697 0.3377 0.031 Uiso 1 1 calc R . .
C19A C -0.2092(4) 0.5521(4) 0.35470(15) 0.0361(19) Uani 1 1 d D . .
C20A C -0.2627(4) 0.6044(4) 0.35124(16) 0.0344(18) Uani 1 1 d . F .
H20D H -0.2696 0.6369 0.3648 0.041 Uiso 1 1 calc R . .
C21A C -0.3056(4) 0.6076(3) 0.32737(14) 0.0252(15) Uani 1 1 d . . .
F22A F -0.4332(2) 0.2282(3) 0.22937(10) 0.0550(14) Uani 1 1 d . . .
C22A C -0.2942(4) 0.5599(3) 0.30733(14) 0.0232(15) Uani 1 1 d . F .
H22A H -0.3242 0.5635 0.2911 0.028 Uiso 1 1 calc R . .
F23A F -0.3499(3) 0.1730(2) 0.25423(10) 0.0520(13) Uani 1 1 d . . .
F24A F -0.3189(2) 0.2448(2) 0.22525(8) 0.0356(10) Uani 1 1 d . . .
C24A C -0.3653(4) 0.6606(4) 0.32252(16) 0.0326(18) Uani 1 1 d . F .
C25A C -0.3035(3) 0.3983(3) 0.28352(13) 0.0221(14) Uani 1 1 d . . .
C26A C -0.3624(3) 0.4019(4) 0.29829(14) 0.0259(15) Uani 1 1 d . D .
H26A H -0.3633 0.4390 0.3107 0.031 Uiso 1 1 calc R . .
C27A C -0.4205(4) 0.3537(4) 0.29572(15) 0.0283(16) Uani 1 1 d D . .
C28A C -0.4221(4) 0.2995(4) 0.27822(14) 0.0263(16) Uani 1 1 d . D .
H28A H -0.4613 0.2661 0.2768 0.032 Uiso 1 1 calc R . .
C29A C -0.3649(4) 0.2943(4) 0.26245(14) 0.0244(15) Uani 1 1 d . . .
C30A C -0.3075(4) 0.3425(3) 0.26540(14) 0.0246(15) Uani 1 1 d . D .
H30A H -0.2687 0.3377 0.2546 0.030 Uiso 1 1 calc R . .
C32A C -0.3669(4) 0.2363(4) 0.24302(16) 0.0322(17) Uani 1 1 d . D .
F1B F 0.6829(3) 0.9514(2) 0.47410(12) 0.0611(15) Uani 1 1 d . . .
C1B C 0.5739(4) 0.7571(4) 0.48526(13) 0.0229(14) Uani 1 1 d . . .
B1B B 0.5303(4) 0.7396(4) 0.51101(16) 0.0230(16) Uani 1 1 d . . .
F2B F 0.5829(3) 0.9564(3) 0.45022(12) 0.0628(16) Uani 1 1 d . . .
C2B C 0.5880(4) 0.8267(4) 0.47835(14) 0.0282(16) Uani 1 1 d . . .
H2B1 H 0.5660 0.8641 0.4871 0.034 Uiso 1 1 calc R . .
F3B F 0.6828(4) 0.9304(3) 0.43400(13) 0.097(3) Uani 1 1 d . . .
C3B C 0.6326(4) 0.8431(4) 0.45933(14) 0.0264(16) Uani 1 1 d . . .
F4B F 0.7665(2) 0.6848(2) 0.43641(10) 0.0441(12) Uani 1 1 d . . .
C4B C 0.6693(4) 0.7908(4) 0.44712(14) 0.0275(16) Uani 1 1 d . . .
H4B1 H 0.7012 0.8022 0.4343 0.033 Uiso 1 1 calc R . .
F5B F 0.6622(2) 0.6421(2) 0.41871(9) 0.0393(11) Uani 1 1 d . . .
C5B C 0.6580(4) 0.7210(3) 0.45424(14) 0.0240(15) Uani 1 1 d . . .
F6B F 0.7093(2) 0.6061(2) 0.45657(9) 0.0385(11) Uani 1 1 d . . .
C6B C 0.6112(4) 0.7049(4) 0.47256(14) 0.0243(15) Uani 1 1 d . . .
H6B1 H 0.6040 0.6566 0.4768 0.029 Uiso 1 1 calc R . .
F7B F 0.3798(3) 0.5941(2) 0.43878(9) 0.0429(12) Uani 1 1 d . . .
C7B C 0.6450(5) 0.9191(4) 0.45398(17) 0.0373(19) Uani 1 1 d . . .
F8B F 0.3702(3) 0.4886(2) 0.45368(9) 0.0399(11) Uani 1 1 d . . .
C8B C 0.6989(4) 0.6641(4) 0.44168(15) 0.0290(17) Uani 1 1 d . . .
F9B F 0.2898(2) 0.5680(3) 0.46097(10) 0.0498(13) Uani 1 1 d . . .
C9B C 0.4898(4) 0.6624(3) 0.50879(14) 0.0226(15) Uani 1 1 d . . .
F10B F 0.4507(2) 0.4447(2) 0.55017(8) 0.0339(10) Uani 1 1 d . . .
C10B C 0.4499(3) 0.6397(3) 0.48557(14) 0.0231(15) Uani 1 1 d . . .
H10E H 0.4507 0.6671 0.4702 0.028 Uiso 1 1 calc R . .
F11B F 0.3766(2) 0.5213(2) 0.56340(9) 0.0432(12) Uani 1 1 d . . .
C11B C 0.4087(4) 0.5772(3) 0.48460(14) 0.0218(14) Uani 1 1 d . . .
F12B F 0.4927(3) 0.5317(2) 0.57366(9) 0.0436(12) Uani 1 1 d . . .
C12B C 0.4067(4) 0.5353(3) 0.50643(14) 0.0242(15) Uani 1 1 d . . .
H12E H 0.3786 0.4928 0.5055 0.029 Uiso 1 1 calc R . .
F13B F 0.3600(14) 0.7895(10) 0.5826(5) 0.0619(17) Uani 0.50 1 d PD G -17
C13B C 0.4462(3) 0.5562(3) 0.52963(14) 0.0214(15) Uani 1 1 d . . .
F14B F 0.3474(7) 0.9107(6) 0.5779(2) 0.0619(17) Uani 0.50 1 d PD G -17
C14B C 0.4867(4) 0.6192(3) 0.53069(13) 0.0229(15) Uani 1 1 d . . .
H14E H 0.5129 0.6331 0.5469 0.027 Uiso 1 1 calc R . .
F15B F 0.2684(8) 0.8309(6) 0.5652(3) 0.0619(17) Uani 0.50 1 d PD G -17
C15B C 0.3632(4) 0.5574(4) 0.46008(15) 0.0296(17) Uani 1 1 d . . .
F16B F 0.3401(3) 0.9022(3) 0.45314(11) 0.0728(18) Uani 1 1 d . . .
C16B C 0.4418(4) 0.5147(4) 0.55387(15) 0.0259(16) Uani 1 1 d . . .
F17B F 0.3865(4) 0.9890(3) 0.47621(14) 0.087(2) Uani 1 1 d . . .
C17B C 0.4628(4) 0.7943(3) 0.51449(15) 0.0264(16) Uani 1 1 d . . .
F18B F 0.2752(3) 0.9559(3) 0.47870(11) 0.0670(16) Uani 1 1 d . . .
C18B C 0.4326(4) 0.7976(4) 0.53827(15) 0.0291(17) Uani 1 1 d . . .
H18E H 0.4529 0.7686 0.5523 0.035 Uiso 1 1 calc R . .
C19B C 0.3734(4) 0.8422(4) 0.54205(16) 0.0333(18) Uani 1 1 d D . .
C20B C 0.3416(4) 0.8851(4) 0.52176(18) 0.040(2) Uani 1 1 d . . .
H20E H 0.3013 0.9153 0.5242 0.047 Uiso 1 1 calc R . .
C21B C 0.3704(4) 0.8824(4) 0.49826(17) 0.0338(18) Uani 1 1 d . . .
C22B C 0.4287(4) 0.8367(4) 0.49447(16) 0.0314(17) Uani 1 1 d . . .
H22B H 0.4457 0.8346 0.4777 0.038 Uiso 1 1 calc R . .
C23B C 0.3417(11) 0.8449(10) 0.5676(3) 0.048(3) Uani 0.50 1 d PD G -17
C24B C 0.3419(5) 0.9318(5) 0.4767(2) 0.050(2) Uani 1 1 d . G .
C25B C 0.5961(4) 0.7439(4) 0.53506(14) 0.0269(16) Uani 1 1 d . . .
C26B C 0.6106(4) 0.8060(4) 0.54910(14) 0.0303(17) Uani 1 1 d . E .
H26B H 0.5770 0.8444 0.5462 0.036 Uiso 1 1 calc R . .
C27B C 0.6734(4) 0.8140(4) 0.56751(15) 0.0342(18) Uani 1 1 d . . .
C28B C 0.7244(4) 0.7592(4) 0.57213(16) 0.0385(19) Uani 1 1 d . E .
H28B H 0.7667 0.7641 0.5845 0.046 Uiso 1 1 calc R . .
C29B C 0.7111(4) 0.6973(4) 0.55798(15) 0.0309(17) Uani 1 1 d . . .
C30B C 0.6485(4) 0.6904(4) 0.53996(15) 0.0291(16) Uani 1 1 d . E .
H30B H 0.6412 0.6473 0.5306 0.035 Uiso 1 1 calc R . .
C32B C 0.7641(4) 0.6395(4) 0.56279(18) 0.041(2) Uani 1 1 d . E .
F24B F 0.7685(3) 0.5970(3) 0.54094(12) 0.0590(15) Uani 1 1 d . . .
F23B F 0.7491(3) 0.5937(3) 0.58079(13) 0.0755(19) Uani 1 1 d . . .
F22B F 0.8337(2) 0.6612(3) 0.56938(11) 0.0519(13) Uani 1 1 d . . .
F1C F -0.2777(4) 0.2833(4) 0.36708(14) 0.103(3) Uani 1 1 d . . .
C1C C -0.1119(3) 0.2887(4) 0.42916(14) 0.0225(15) Uani 1 1 d . . .
B1C B -0.0334(4) 0.2458(4) 0.42809(16) 0.0218(16) Uani 1 1 d . . .
F2C F -0.2702(3) 0.3952(3) 0.37046(12) 0.078(2) Uani 1 1 d . . .
C2C C -0.1605(4) 0.3002(3) 0.40705(14) 0.0225(15) Uani 1 1 d . . .
H2C1 H -0.1455 0.2884 0.3905 0.027 Uiso 1 1 calc R . .
F3C F -0.3527(3) 0.3382(3) 0.38728(11) 0.0601(15) Uani 1 1 d . . .
C3C C -0.2307(4) 0.3284(4) 0.40805(15) 0.0283(16) Uani 1 1 d . . .
F4C F -0.2453(3) 0.4356(3) 0.47878(13) 0.082(2) Uani 1 1 d . . .
C4C C -0.2534(4) 0.3485(5) 0.43116(17) 0.042(2) Uani 1 1 d . . .
H4C1 H -0.3013 0.3679 0.4317 0.051 Uiso 1 1 calc R . .
F5C F -0.2924(3) 0.3327(3) 0.48424(11) 0.0653(16) Uani 1 1 d . . .
C5C C -0.2062(4) 0.3405(5) 0.45360(17) 0.039(2) Uani 1 1 d . . .
F6C F -0.1809(3) 0.3540(4) 0.49951(12) 0.092(2) Uani 1 1 d . . .
C6C C -0.1364(4) 0.3093(4) 0.45262(15) 0.0330(18) Uani 1 1 d . . .
H6C1 H -0.1052 0.3021 0.4684 0.040 Uiso 1 1 calc R . .
C7C C -0.2807(4) 0.3368(5) 0.38313(19) 0.043(2) Uani 1 1 d . . .
C8C C -0.2295(5) 0.3648(6) 0.4792(2) 0.058(3) Uani 1 1 d . . .
C9C C 0.0267(4) 0.2602(4) 0.45284(14) 0.0261(15) Uani 1 1 d . . .
F10C F 0.1876(2) 0.1539(2) 0.51738(9) 0.0407(11) Uani 1 1 d . . .
C10C C 0.0346(4) 0.3272(4) 0.46553(15) 0.0295(16) Uani 1 1 d . B .
H10F H 0.0014 0.3642 0.4598 0.035 Uiso 1 1 calc R . .
F11C F 0.2588(2) 0.1850(3) 0.48911(10) 0.0468(13) Uani 1 1 d . . .
C11C C 0.0896(4) 0.3399(4) 0.48600(16) 0.0341(18) Uani 1 1 d . . .
F12C F 0.1765(3) 0.1046(2) 0.47956(10) 0.0475(12) Uani 1 1 d . . .
C12C C 0.1401(4) 0.2880(4) 0.49436(16) 0.0354(18) Uani 1 1 d . B .
H12F H 0.1780 0.2972 0.5082 0.043 Uiso 1 1 calc R . .
F13C F -0.0801(4) 0.0564(4) 0.49613(13) 0.096(2) Uani 1 1 d . . .
C13C C 0.1348(4) 0.2225(4) 0.48230(14) 0.0255(16) Uani 1 1 d . . .
F14C F -0.0743(3) -0.0415(3) 0.47628(14) 0.093(2) Uani 1 1 d . . .
C14C C 0.0802(4) 0.2099(4) 0.46197(14) 0.0245(15) Uani 1 1 d . B .
H14F H 0.0787 0.1649 0.4537 0.029 Uiso 1 1 calc R . .
F15C F -0.1779(3) 0.0067(3) 0.47782(12) 0.0729(19) Uani 1 1 d . . .
F16C F -0.1077(3) -0.0366(3) 0.37500(12) 0.0765(19) Uani 1 1 d . . .
C16C C 0.1896(4) 0.1663(4) 0.49198(16) 0.0313(17) Uani 1 1 d . B .
F17C F -0.2140(3) 0.0054(3) 0.37683(13) 0.081(2) Uani 1 1 d . . .
C17C C -0.0612(3) 0.1630(4) 0.42696(14) 0.0248(15) Uani 1 1 d . . .
F18C F -0.1393(4) 0.0637(3) 0.35700(13) 0.088(2) Uani 1 1 d . . .
C18C C -0.0703(4) 0.1258(4) 0.44976(15) 0.0299(17) Uani 1 1 d . . .
H18F H -0.0554 0.1477 0.4661 0.036 Uiso 1 1 calc R . .
C19C C -0.1002(4) 0.0582(4) 0.44980(18) 0.039(2) Uani 1 1 d . . .
C20C C -0.1239(5) 0.0249(4) 0.42631(17) 0.041(2) Uani 1 1 d . . .
H20F H -0.1446 -0.0212 0.4260 0.050 Uiso 1 1 calc R . .
C21C C -0.1164(4) 0.0606(4) 0.40340(17) 0.0350(18) Uani 1 1 d . . .
F22C F -0.0155(4) 0.4459(3) 0.34629(13) 0.0746(18) Uani 1 1 d . . .
C22C C -0.0854(4) 0.1278(4) 0.40354(15) 0.0281(16) Uani 1 1 d . . .
H22C H -0.0805 0.1505 0.3874 0.034 Uiso 1 1 calc R . .
F23C F 0.1014(4) 0.4551(3) 0.35461(18) 0.121(3) Uani 1 1 d . . .
C23C C -0.1084(5) 0.0215(5) 0.4745(2) 0.053(3) Uani 1 1 d . . .
F24C F 0.0299(4) 0.4792(3) 0.38251(13) 0.087(2) Uani 1 1 d . . .
C24C C -0.1420(6) 0.0250(5) 0.3779(2) 0.053(2) Uani 1 1 d . . .
C25C C 0.0072(4) 0.2676(4) 0.40254(14) 0.0238(15) Uani 1 1 d . . .
C26C C 0.0519(4) 0.2204(4) 0.39042(14) 0.0257(16) Uani 1 1 d . . .
H26C H 0.0558 0.1729 0.3964 0.031 Uiso 1 1 calc R . .
C27C C 0.0905(4) 0.2412(4) 0.36989(15) 0.0311(17) Uani 1 1 d . . .
C28C C 0.0882(4) 0.3094(5) 0.36127(16) 0.039(2) Uani 1 1 d . . .
H28C H 0.1149 0.3233 0.3473 0.047 Uiso 1 1 calc R . .
C29C C 0.0461(4) 0.3579(4) 0.37326(15) 0.0316(18) Uani 1 1 d . . .
C30C C 0.0057(4) 0.3370(4) 0.39302(15) 0.0304(17) Uani 1 1 d . . .
H30C H -0.0243 0.3709 0.4005 0.036 Uiso 1 1 calc R . .
C32C C 0.0431(5) 0.4314(5) 0.36345(19) 0.049(2) Uani 1 1 d . . .
C1D C 0.1820(4) 0.4868(3) 0.21615(13) 0.0221(15) Uani 1 1 d . . .
B1D B 0.2513(4) 0.4322(4) 0.21435(15) 0.0211(16) Uani 1 1 d . . .
C2D C 0.1909(4) 0.5472(3) 0.23156(14) 0.0243(15) Uani 1 1 d . . .
H2D H 0.2386 0.5582 0.2400 0.029 Uiso 1 1 calc R . .
C3D C 0.1318(4) 0.5924(4) 0.23497(14) 0.0260(16) Uani 1 1 d . . .
F4D F 0.1870(3) 0.6392(2) 0.27524(9) 0.0457(12) Uani 1 1 d . . .
C4D C 0.0626(4) 0.5804(4) 0.22255(16) 0.0337(19) Uani 1 1 d . A .
H4D H 0.0222 0.6103 0.2252 0.040 Uiso 1 1 calc R . .
F5D F 0.0853(2) 0.6864(2) 0.25884(11) 0.0526(14) Uani 1 1 d . . .
C5D C 0.0536(4) 0.5226(4) 0.20585(15) 0.0303(17) Uani 1 1 d D . .
F6D F 0.1847(2) 0.7068(2) 0.24182(9) 0.0379(11) Uani 1 1 d . . .
C6D C 0.1119(4) 0.4771(4) 0.20314(15) 0.0287(16) Uani 1 1 d . A .
H6D H 0.1033 0.4375 0.1919 0.034 Uiso 1 1 calc R . .
C7D C 0.1464(4) 0.6555(4) 0.25260(17) 0.0346(19) Uani 1 1 d . . .
C9D C 0.2309(3) 0.3765(3) 0.19069(14) 0.0219(14) Uani 1 1 d . . .
C10D C 0.1750(4) 0.3250(3) 0.19236(14) 0.0249(15) Uani 1 1 d . . .
H10G H 0.1523 0.3214 0.2081 0.030 Uiso 1 1 calc R . .
C11D C 0.1521(4) 0.2795(4) 0.17177(15) 0.0287(17) Uani 1 1 d . . .
C12D C 0.1853(4) 0.2820(4) 0.14891(16) 0.0337(18) Uani 1 1 d . . .
H12G H 0.1699 0.2506 0.1349 0.040 Uiso 1 1 calc R . .
C13D C 0.2406(4) 0.3300(4) 0.14657(16) 0.0347(18) Uani 1 1 d . . .
C14D C 0.2635(4) 0.3768(4) 0.16703(14) 0.0270(16) Uani 1 1 d . . .
H14G H 0.3019 0.4096 0.1649 0.032 Uiso 1 1 calc R . .
C15D C 0.0924(4) 0.2280(4) 0.17441(16) 0.0346(18) Uani 1 1 d . . .
C16D C 0.2762(5) 0.3327(5) 0.12209(18) 0.047(2) Uani 1 1 d . . .
C17D C 0.3247(3) 0.4804(3) 0.21051(13) 0.0202(14) Uani 1 1 d . . .
C18D C 0.3208(4) 0.5339(3) 0.19138(15) 0.0281(17) Uani 1 1 d . C .
H18G H 0.2758 0.5404 0.1804 0.034 Uiso 1 1 calc R . .
C19D C 0.3800(4) 0.5775(4) 0.18795(15) 0.0288(17) Uani 1 1 d D . .
C20D C 0.4462(4) 0.5703(4) 0.20372(15) 0.0309(17) Uani 1 1 d . C .
H20G H 0.4869 0.6002 0.2015 0.037 Uiso 1 1 calc R . .
C21D C 0.4515(3) 0.5184(3) 0.22286(14) 0.0231(15) Uani 1 1 d . . .
C23D C 0.3926(4) 0.4743(4) 0.22614(14) 0.0241(15) Uani 1 1 d . C .
H23D H 0.3983 0.4390 0.2393 0.029 Uiso 1 1 calc R . .
F10D F 0.3325(4) 0.3734(4) 0.12242(13) 0.105(3) Uani 1 1 d . . .
F11D F 0.2290(4) 0.3529(3) 0.10148(11) 0.079(2) Uani 1 1 d . . .
C24D C 0.5204(4) 0.5092(4) 0.24107(16) 0.0323(18) Uani 1 1 d . C .
F12D F 0.2984(4) 0.2686(3) 0.11478(11) 0.0732(18) Uani 1 1 d . . .
C25D C 0.2677(4) 0.3875(3) 0.24171(14) 0.0231(15) Uani 1 1 d . . .
C26D C 0.3041(3) 0.3214(3) 0.24220(13) 0.0204(14) Uani 1 1 d . . .
H26D H 0.3166 0.3020 0.2263 0.025 Uiso 1 1 calc R . .
F9D F 0.0541(3) 0.2105(3) 0.15149(10) 0.0536(13) Uani 1 1 d . . .
C27D C 0.3221(3) 0.2838(3) 0.26531(14) 0.0240(15) Uani 1 1 d . . .
F7D F 0.1168(2) 0.1669(2) 0.18554(9) 0.0419(11) Uani 1 1 d . . .
C28D C 0.3057(4) 0.3098(4) 0.28875(15) 0.0277(16) Uani 1 1 d . . .
H28D H 0.3184 0.2842 0.3045 0.033 Uiso 1 1 calc R . .
F8D F 0.0417(2) 0.2514(2) 0.18926(11) 0.0506(13) Uani 1 1 d . . .
C29D C 0.2696(4) 0.3755(4) 0.28899(14) 0.0241(15) Uani 1 1 d . . .
C30D C 0.2518(4) 0.4121(4) 0.26612(13) 0.0232(15) Uani 1 1 d . . .
H30D H 0.2275 0.4564 0.2669 0.028 Uiso 1 1 calc R . .
C31D C 0.3608(4) 0.2141(4) 0.26373(15) 0.0297(17) Uani 1 1 d . . .
C32D C 0.2561(4) 0.4059(5) 0.31441(16) 0.039(2) Uani 1 1 d . . .
F21D F 0.3211(2) 0.1692(2) 0.24750(9) 0.0330(10) Uani 1 1 d . . .
F20D F 0.3744(3) 0.1821(2) 0.28646(10) 0.0508(13) Uani 1 1 d . . .
F19D F 0.4260(2) 0.2213(2) 0.25370(10) 0.0449(13) Uani 1 1 d . . .
F23D F 0.2349(3) 0.3594(3) 0.33152(10) 0.0540(14) Uani 1 1 d . . .
F22D F 0.3175(3) 0.4349(4) 0.32707(11) 0.088(2) Uani 1 1 d . . .
F24D F 0.2065(4) 0.4567(3) 0.31280(11) 0.083(2) Uani 1 1 d . . .
F17D F 0.5498(2) 0.4445(2) 0.23891(10) 0.0426(12) Uani 1 1 d . . .
F18D F 0.5093(3) 0.5149(3) 0.26643(10) 0.0595(15) Uani 1 1 d . . .
F16D F 0.5735(2) 0.5549(2) 0.23718(11) 0.0538(14) Uani 1 1 d . . .
Cl1S Cl 0.38607(19) 0.2251(2) 0.35993(7) 0.1141(15) Uani 1 1 d D . .
N1S N 0.5263(5) 0.4273(5) 0.63833(19) 0.068(3) Uani 1 1 d . . .
C1S C 0.4728(5) 0.4575(5) 0.63359(17) 0.044(2) Uani 1 1 d . . .
Cl2S Cl 0.46579(17) 0.32236(14) 0.39662(5) 0.0705(8) Uani 1 1 d D . .
C2S C 0.4058(5) 0.4983(5) 0.62727(17) 0.046(2) Uani 1 1 d . . .
H2S1 H 0.3808 0.5043 0.6430 0.070 Uiso 1 1 calc R . .
H2S2 H 0.3730 0.4734 0.6139 0.070 Uiso 1 1 calc R . .
H2S3 H 0.4184 0.5448 0.6206 0.070 Uiso 1 1 calc R . .
Cl3S Cl 0.4740(2) 0.89087(18) 0.39543(9) 0.1166(14) Uani 1 1 d D . .
C3S C 0.4678(5) 0.2441(5) 0.3790(2) 0.061(3) Uani 1 1 d D . .
H3S1 H 0.5080 0.2471 0.3676 0.073 Uiso 1 1 calc R . .
H3S2 H 0.4796 0.2047 0.3915 0.073 Uiso 1 1 calc R . .
Cl4S Cl 0.4717(2) 1.0167(3) 0.36433(7) 0.1235(15) Uani 1 1 d D . .
C4S C 0.5136(6) 0.9741(5) 0.3919(2) 0.077(3) Uani 1 1 d D . .
H4S1 H 0.5081 1.0032 0.4076 0.092 Uiso 1 1 calc R . .
H4S2 H 0.5671 0.9686 0.3904 0.092 Uiso 1 1 calc R . .
Cl5S Cl 0.0458(3) 0.2518(3) 0.57727(12) 0.170(2) Uani 1 1 d D . .
C5S C 0.1188(7) 0.9716(5) 0.44178(19) 0.075(3) Uani 1 1 d D . .
H5S1 H 0.0821 0.9687 0.4545 0.090 Uiso 1 1 calc R . .
H5S2 H 0.1638 0.9947 0.4505 0.090 Uiso 1 1 calc R . .
Cl6S Cl -0.0502(3) 0.2516(3) 0.52821(10) 0.160(2) Uani 1 1 d D . .
Cl7S Cl 0.0839(2) 1.02012(16) 0.41551(8) 0.1105(14) Uani 1 1 d D . .
Cl8S Cl 0.1409(2) 0.88510(15) 0.43152(8) 0.1122(15) Uani 1 1 d D . .
C6S C 0.0298(6) 0.2095(9) 0.54564(16) 0.238(16) Uani 1 1 d D . .
H6S1 H 0.0205 0.1583 0.5477 0.286 Uiso 1 1 calc R . .
H6S2 H 0.0733 0.2153 0.5359 0.286 Uiso 1 1 calc R . .
C22E C 0.3719(9) 0.6328(9) 0.1678(3) 0.046(2) Uani 0.51 1 d PD C -6
F15F F 0.3420(6) 0.6960(5) 0.1786(2) 0.0676(17) Uani 0.51 1 d PD C -6
F14F F 0.4337(6) 0.6582(7) 0.1612(3) 0.0676(17) Uani 0.51 1 d PD C -6
F13F F 0.3233(6) 0.6224(6) 0.1479(2) 0.0676(17) Uani 0.51 1 d PD C -6
C23F C 0.3499(11) 0.8491(12) 0.5688(3) 0.048(3) Uani 0.50 1 d PD G -18
F13G F 0.3724(14) 0.7986(10) 0.5854(5) 0.0619(17) Uani 0.50 1 d PD G -18
F14G F 0.3876(7) 0.8993(6) 0.5833(2) 0.0619(17) Uani 0.50 1 d PD G -18
F15G F 0.2774(8) 0.8643(6) 0.5684(3) 0.0619(17) Uani 0.50 1 d PD G -18

loop_
_atom_site_aniso_label
_atom_site_aniso_U_11
_atom_site_aniso_U_22
_atom_site_aniso_U_33
_atom_site_aniso_U_23
_atom_site_aniso_U_13
_atom_site_aniso_U_12
C8D 0.018(5) 0.043(5) 0.088(12) -0.027(7) 0.024(6) 0.006(4)
F1D 0.033(2) 0.080(4) 0.058(4) 0.001(3) -0.010(2) -0.007(2)
F2D 0.033(2) 0.080(4) 0.058(4) 0.001(3) -0.010(2) -0.007(2)
F3D 0.033(2) 0.080(4) 0.058(4) 0.001(3) -0.010(2) -0.007(2)
C8E 0.018(5) 0.043(5) 0.088(12) -0.027(7) 0.024(6) 0.006(4)
F1E 0.033(2) 0.080(4) 0.058(4) 0.001(3) -0.010(2) -0.007(2)
F2E 0.033(2) 0.080(4) 0.058(4) 0.001(3) -0.010(2) -0.007(2)
F3E 0.033(2) 0.080(4) 0.058(4) 0.001(3) -0.010(2) -0.007(2)
C15C 0.062(7) 0.062(6) 0.029(6) -0.011(5) -0.005(5) 0.012(5)
F7C 0.087(5) 0.053(3) 0.073(4) -0.020(3) -0.002(3) 0.009(3)
F8C 0.087(5) 0.053(3) 0.073(4) -0.020(3) -0.002(3) 0.009(3)
F9C 0.087(5) 0.053(3) 0.073(4) -0.020(3) -0.002(3) 0.009(3)
C15E 0.062(7) 0.062(6) 0.029(6) -0.011(5) -0.005(5) 0.012(5)
F7E 0.087(5) 0.053(3) 0.073(4) -0.020(3) -0.002(3) 0.009(3)
F8E 0.087(5) 0.053(3) 0.073(4) -0.020(3) -0.002(3) 0.009(3)
F9E 0.087(5) 0.053(3) 0.073(4) -0.020(3) -0.002(3) 0.009(3)
C22D 0.039(5) 0.047(5) 0.052(6) 0.017(5) 0.006(4) -0.010(4)
F13D 0.072(3) 0.060(4) 0.068(4) 0.038(3) -0.005(3) -0.017(3)
F14D 0.072(3) 0.060(4) 0.068(4) 0.038(3) -0.005(3) -0.017(3)
F15D 0.072(3) 0.060(4) 0.068(4) 0.038(3) -0.005(3) -0.017(3)
C31A 0.035(5) 0.063(6) 0.029(7) -0.017(5) 0.004(5) -0.015(5)
F19A 0.042(3) 0.054(3) 0.077(4) -0.002(3) 0.036(2) 0.001(2)
F20A 0.042(3) 0.054(3) 0.077(4) -0.002(3) 0.036(2) 0.001(2)
F21A 0.042(3) 0.054(3) 0.077(4) -0.002(3) 0.036(2) 0.001(2)
C31E 0.035(5) 0.063(6) 0.029(7) -0.017(5) 0.004(5) -0.015(5)
F19E 0.042(3) 0.054(3) 0.077(4) -0.002(3) 0.036(2) 0.001(2)
F20E 0.042(3) 0.054(3) 0.077(4) -0.002(3) 0.036(2) 0.001(2)
F21E 0.042(3) 0.054(3) 0.077(4) -0.002(3) 0.036(2) 0.001(2)
C31B 0.054(6) 0.054(6) 0.033(6) 0.000(5) -0.012(4) -0.013(5)
F19B 0.116(6) 0.045(3) 0.055(4) -0.013(2) -0.002(3) -0.021(4)
F20B 0.116(6) 0.045(3) 0.055(4) -0.013(2) -0.002(3) -0.021(4)
F21B 0.116(6) 0.045(3) 0.055(4) -0.013(2) -0.002(3) -0.021(4)
C31F 0.054(6) 0.054(6) 0.033(6) 0.000(5) -0.012(4) -0.013(5)
F19F 0.116(6) 0.045(3) 0.055(4) -0.013(2) -0.002(3) -0.021(4)
F20F 0.116(6) 0.045(3) 0.055(4) -0.013(2) -0.002(3) -0.021(4)
F21F 0.116(6) 0.045(3) 0.055(4) -0.013(2) -0.002(3) -0.021(4)
C31C 0.026(4) 0.087(7) 0.026(5) 0.003(5) 0.002(3) 0.003(4)
F19C 0.0514(19) 0.082(2) 0.057(2) -0.0088(18) 0.0172(16) 0.0142(17)
F20C 0.0514(19) 0.082(2) 0.057(2) -0.0088(18) 0.0172(16) 0.0142(17)
F21C 0.0514(19) 0.082(2) 0.057(2) -0.0088(18) 0.0172(16) 0.0142(17)
C23A 0.052(10) 0.053(7) 0.026(6) -0.019(5) 0.006(6) 0.015(7)
F13A 0.068(3) 0.071(3) 0.042(3) -0.001(2) -0.016(2) 0.007(2)
F14A 0.068(3) 0.071(3) 0.042(3) -0.001(2) -0.016(2) 0.007(2)
F15A 0.068(3) 0.071(3) 0.042(3) -0.001(2) -0.016(2) 0.007(2)
C23E 0.052(10) 0.053(7) 0.026(6) -0.019(5) 0.006(6) 0.015(7)
F13E 0.068(3) 0.071(3) 0.042(3) -0.001(2) -0.016(2) 0.007(2)
F14E 0.068(3) 0.071(3) 0.042(3) -0.001(2) -0.016(2) 0.007(2)
F15E 0.068(3) 0.071(3) 0.042(3) -0.001(2) -0.016(2) 0.007(2)
Re1 0.02669(15) 0.02518(15) 0.02402(16) 0.00149(13) -0.00169(11) -0.00113(12)
N1 0.025(3) 0.014(3) 0.029(4) 0.003(2) 0.003(3) -0.003(2)
C1 0.045(5) 0.046(5) 0.041(5) 0.004(4) -0.003(4) 0.001(4)
Re2 0.03022(15) 0.02688(15) 0.02385(17) 0.00073(13) -0.00134(12) -0.00398(12)
N2 0.027(3) 0.029(3) 0.037(4) 0.008(3) -0.002(3) -0.003(3)
C2 0.050(6) 0.064(6) 0.079(8) 0.021(6) 0.025(5) -0.010(5)
N3 0.030(3) 0.024(3) 0.032(4) 0.002(3) 0.007(3) 0.001(3)
C3 0.036(4) 0.038(4) 0.039(5) 0.011(4) -0.008(4) -0.008(4)
N4 0.035(3) 0.040(4) 0.017(3) -0.002(3) -0.006(3) -0.003(3)
C4 0.048(5) 0.067(6) 0.039(6) 0.010(5) -0.017(4) -0.004(5)
N5 0.024(3) 0.027(3) 0.032(4) 0.000(3) 0.000(3) -0.003(3)
C5 0.028(4) 0.022(4) 0.037(5) -0.002(3) 0.007(3) -0.002(3)
N6 0.037(3) 0.017(3) 0.038(4) 0.003(3) 0.016(3) -0.013(3)
C6 0.036(4) 0.036(4) 0.034(5) 0.005(4) -0.009(4) 0.008(3)
N7 0.043(4) 0.031(4) 0.025(4) 0.004(3) -0.001(3) -0.007(3)
C7 0.045(5) 0.034(4) 0.029(5) -0.007(4) 0.008(4) -0.005(4)
N8 0.038(4) 0.034(4) 0.030(4) 0.005(3) 0.002(3) -0.002(3)
C8 0.090(7) 0.030(4) 0.032(5) -0.018(4) 0.009(5) -0.021(4)
N9 0.038(4) 0.027(3) 0.031(4) 0.004(3) 0.000(3) 0.000(3)
C9 0.032(4) 0.033(4) 0.032(5) 0.013(4) -0.001(3) 0.005(3)
N10 0.039(4) 0.026(3) 0.028(4) 0.001(3) 0.002(3) -0.001(3)
C10 0.052(5) 0.040(5) 0.040(5) 0.004(4) 0.014(4) 0.015(4)
C11 0.070(7) 0.069(7) 0.054(7) -0.006(6) 0.014(6) -0.016(6)
C12 0.162(14) 0.126(12) 0.067(10) 0.007(8) 0.053(10) -0.059(11)
C13 0.042(5) 0.027(4) 0.029(5) 0.011(3) 0.000(3) 0.000(3)
C14 0.049(5) 0.032(4) 0.035(5) 0.007(4) 0.004(4) 0.003(4)
C15 0.041(5) 0.034(4) 0.032(5) -0.007(4) -0.002(4) -0.008(4)
C16 0.037(5) 0.042(5) 0.054(6) -0.005(4) 0.000(4) 0.005(4)
C17 0.046(5) 0.026(4) 0.030(5) 0.006(4) -0.002(4) 0.001(3)
C18 0.099(8) 0.047(6) 0.031(6) -0.010(4) -0.015(5) 0.005(5)
C19 0.042(4) 0.021(4) 0.018(4) 0.005(3) 0.000(3) -0.001(3)
C20 0.050(5) 0.038(5) 0.040(5) 0.009(4) -0.018(4) -0.014(4)
F1A 0.021(2) 0.039(2) 0.057(3) 0.002(2) -0.001(2) -0.0047(18)
C1A 0.019(3) 0.019(3) 0.024(4) -0.002(3) 0.006(3) 0.002(3)
B1A 0.020(4) 0.020(4) 0.020(4) 0.000(3) 0.006(3) 0.000(3)
F2A 0.074(3) 0.049(3) 0.029(3) 0.007(2) 0.010(2) -0.032(3)
C2A 0.021(3) 0.027(4) 0.019(4) -0.002(3) 0.003(3) -0.002(3)
F3A 0.033(2) 0.027(2) 0.062(3) -0.017(2) 0.007(2) -0.0003(18)
C3A 0.016(3) 0.022(3) 0.026(4) -0.003(3) 0.003(3) 0.000(3)
F4A 0.093(4) 0.050(3) 0.024(3) 0.012(2) -0.019(3) -0.010(3)
C4A 0.028(4) 0.030(4) 0.025(4) 0.005(3) 0.009(3) 0.004(3)
F5A 0.055(4) 0.152(6) 0.041(4) 0.006(4) -0.012(3) -0.050(4)
C5A 0.024(3) 0.026(4) 0.020(4) 0.001(3) -0.001(3) 0.001(3)
F6A 0.119(5) 0.056(4) 0.040(4) -0.019(3) -0.024(3) 0.020(3)
C6A 0.017(3) 0.023(3) 0.029(4) 0.002(3) 0.007(3) -0.001(3)
F7A 0.045(3) 0.035(3) 0.068(4) 0.006(2) 0.028(3) 0.001(2)
C7A 0.026(4) 0.026(4) 0.027(4) 0.001(3) 0.005(3) 0.000(3)
F8A 0.046(3) 0.081(4) 0.054(4) -0.036(3) 0.027(3) -0.019(3)
C8A 0.042(5) 0.044(5) 0.028(5) -0.002(4) -0.012(4) -0.008(4)
F9A 0.017(2) 0.083(4) 0.072(4) 0.025(3) 0.001(2) 0.006(2)
C9A 0.020(3) 0.024(4) 0.021(4) -0.003(3) -0.004(3) -0.002(3)
F10A 0.042(3) 0.037(3) 0.070(4) 0.020(3) 0.008(2) 0.016(2)
C10A 0.023(3) 0.022(3) 0.022(4) -0.005(3) 0.000(3) -0.001(3)
F11A 0.039(3) 0.045(3) 0.049(3) 0.019(2) -0.004(2) -0.012(2)
C11A 0.017(3) 0.032(4) 0.024(4) -0.001(3) 0.001(3) -0.004(3)
F12A 0.127(5) 0.042(3) 0.028(3) 0.010(2) 0.016(3) 0.022(3)
C12A 0.024(3) 0.026(4) 0.025(4) -0.012(3) -0.006(3) 0.005(3)
C13A 0.024(3) 0.026(4) 0.014(4) -0.004(3) -0.006(3) 0.000(3)
C14A 0.020(3) 0.027(4) 0.027(4) -0.009(3) 0.000(3) -0.002(3)
C15A 0.020(3) 0.030(4) 0.036(5) -0.005(3) 0.002(3) -0.001(3)
F16A 0.051(3) 0.037(3) 0.074(4) 0.024(3) 0.017(3) 0.013(2)
C16A 0.039(4) 0.038(4) 0.014(4) -0.005(3) 0.000(3) 0.008(3)
F17A 0.068(3) 0.060(3) 0.046(3) -0.006(3) 0.025(3) 0.026(3)
C17A 0.025(3) 0.020(3) 0.019(4) -0.003(3) 0.004(3) -0.004(3)
F18A 0.036(3) 0.048(3) 0.081(4) -0.017(3) -0.007(3) 0.017(2)
C18A 0.028(4) 0.022(4) 0.027(4) -0.005(3) -0.002(3) 0.006(3)
C19A 0.047(5) 0.036(4) 0.025(5) -0.003(4) -0.001(4) 0.011(4)
C20A 0.043(4) 0.031(4) 0.030(5) -0.004(3) 0.006(4) 0.001(3)
C21A 0.030(4) 0.022(4) 0.025(4) -0.002(3) 0.008(3) 0.001(3)
F22A 0.031(2) 0.074(4) 0.060(4) -0.036(3) 0.001(2) -0.012(2)
C22A 0.031(4) 0.020(3) 0.020(4) 0.004(3) 0.007(3) -0.002(3)
F23A 0.079(4) 0.026(2) 0.053(3) -0.007(2) 0.017(3) -0.009(2)
F24A 0.037(2) 0.039(3) 0.031(3) -0.012(2) 0.007(2) -0.0073(19)
C24A 0.036(4) 0.031(4) 0.032(5) 0.005(3) 0.010(4) 0.005(3)
C25A 0.020(3) 0.025(4) 0.021(4) 0.005(3) 0.001(3) 0.001(3)
C26A 0.021(3) 0.033(4) 0.023(4) 0.001(3) -0.001(3) -0.002(3)
C27A 0.021(3) 0.035(4) 0.029(4) 0.004(3) 0.007(3) -0.006(3)
C28A 0.026(4) 0.027(4) 0.025(4) -0.002(3) 0.004(3) -0.006(3)
C29A 0.025(3) 0.023(3) 0.025(4) -0.004(3) 0.003(3) 0.000(3)
C30A 0.021(3) 0.025(4) 0.027(4) 0.001(3) 0.000(3) 0.000(3)
C32A 0.027(4) 0.035(4) 0.035(5) -0.001(4) 0.005(3) -0.003(3)
F1B 0.066(4) 0.033(3) 0.080(4) -0.002(3) -0.013(3) -0.015(2)
C1B 0.025(3) 0.025(4) 0.018(4) 0.000(3) -0.002(3) -0.006(3)
B1B 0.026(4) 0.020(4) 0.022(4) 0.001(3) 0.002(3) -0.005(3)
F2B 0.063(4) 0.042(3) 0.080(4) 0.027(3) -0.007(3) 0.003(3)
C2B 0.034(4) 0.027(4) 0.023(4) 0.000(3) 0.003(3) -0.005(3)
F3B 0.183(7) 0.037(3) 0.093(5) 0.003(3) 0.104(5) -0.013(4)
C3B 0.039(4) 0.023(4) 0.017(4) 0.002(3) 0.002(3) -0.007(3)
F4B 0.033(2) 0.048(3) 0.054(3) -0.008(2) 0.019(2) -0.006(2)
C4B 0.028(4) 0.035(4) 0.019(4) -0.002(3) 0.003(3) -0.005(3)
F5B 0.042(3) 0.041(3) 0.035(3) -0.010(2) 0.004(2) 0.005(2)
C5B 0.026(4) 0.020(4) 0.025(4) -0.006(3) 0.000(3) -0.004(3)
F6B 0.040(3) 0.036(2) 0.039(3) 0.002(2) 0.004(2) 0.010(2)
C6B 0.024(3) 0.027(4) 0.021(4) 0.001(3) 0.000(3) -0.005(3)
F7B 0.057(3) 0.046(3) 0.023(3) 0.008(2) -0.009(2) -0.017(2)
C7B 0.044(5) 0.035(4) 0.035(5) -0.001(4) 0.015(4) -0.008(4)
F8B 0.058(3) 0.024(2) 0.035(3) -0.006(2) -0.008(2) -0.002(2)
C8B 0.024(4) 0.040(4) 0.024(4) 0.001(3) 0.005(3) 0.001(3)
F9B 0.027(2) 0.074(3) 0.047(3) -0.020(3) -0.007(2) -0.002(2)
C9B 0.021(3) 0.021(3) 0.026(4) 0.001(3) 0.002(3) 0.001(3)
F10B 0.049(3) 0.021(2) 0.033(3) -0.0002(18) 0.013(2) 0.0000(18)
C10B 0.022(3) 0.022(3) 0.026(4) -0.003(3) 0.006(3) -0.001(3)
F11B 0.048(3) 0.043(3) 0.043(3) 0.012(2) 0.027(2) 0.008(2)
C11B 0.022(3) 0.023(3) 0.021(4) -0.005(3) 0.004(3) -0.001(3)
F12B 0.061(3) 0.042(3) 0.025(3) 0.007(2) -0.003(2) -0.013(2)
C12B 0.026(4) 0.019(3) 0.029(4) -0.007(3) 0.011(3) -0.002(3)
F13B 0.082(5) 0.049(3) 0.062(3) 0.003(3) 0.040(3) 0.010(3)
C13B 0.022(3) 0.019(3) 0.024(4) 0.001(3) 0.008(3) 0.002(3)
F14B 0.082(5) 0.049(3) 0.062(3) 0.003(3) 0.040(3) 0.010(3)
C14B 0.027(4) 0.027(4) 0.015(4) 0.001(3) 0.004(3) 0.002(3)
F15B 0.082(5) 0.049(3) 0.062(3) 0.003(3) 0.040(3) 0.010(3)
C15B 0.037(4) 0.029(4) 0.022(4) -0.003(3) -0.001(3) -0.006(3)
F16B 0.095(5) 0.082(4) 0.042(4) 0.015(3) 0.007(3) 0.043(4)
C16B 0.029(4) 0.020(4) 0.028(4) -0.001(3) 0.002(3) -0.001(3)
F17B 0.089(5) 0.065(4) 0.101(6) 0.047(4) -0.012(4) -0.004(3)
C17B 0.025(4) 0.018(3) 0.037(5) 0.003(3) 0.010(3) -0.003(3)
F18B 0.057(3) 0.088(4) 0.055(4) 0.009(3) -0.002(3) 0.038(3)
C18B 0.032(4) 0.021(4) 0.035(5) -0.002(3) 0.009(3) 0.000(3)
C19B 0.040(4) 0.024(4) 0.038(5) 0.000(3) 0.015(4) 0.004(3)
C20B 0.031(4) 0.031(4) 0.058(6) -0.002(4) 0.006(4) 0.003(3)
C21B 0.029(4) 0.029(4) 0.043(5) -0.003(4) 0.001(4) 0.001(3)
C22B 0.030(4) 0.032(4) 0.034(5) -0.006(3) 0.008(3) -0.002(3)
C23B 0.055(7) 0.031(5) 0.063(7) 0.004(5) 0.028(5) 0.003(4)
C24B 0.042(5) 0.051(6) 0.055(7) 0.010(5) -0.002(5) 0.009(4)
C25B 0.031(4) 0.028(4) 0.024(4) -0.002(3) 0.010(3) -0.010(3)
C26B 0.043(4) 0.028(4) 0.021(4) 0.000(3) 0.004(3) -0.010(3)
C27B 0.044(5) 0.031(4) 0.026(4) -0.004(3) -0.005(3) -0.012(4)
C28B 0.040(4) 0.042(5) 0.031(5) 0.003(4) -0.008(4) -0.013(4)
C29B 0.025(4) 0.037(4) 0.031(5) 0.007(3) 0.001(3) -0.008(3)
C30B 0.029(4) 0.031(4) 0.028(4) 0.004(3) 0.004(3) -0.003(3)
C32B 0.035(4) 0.043(5) 0.043(6) 0.017(4) -0.004(4) -0.005(4)
F24B 0.041(3) 0.048(3) 0.086(5) -0.004(3) -0.002(3) 0.008(2)
F23B 0.048(3) 0.072(4) 0.107(5) 0.057(4) 0.015(3) 0.009(3)
F22B 0.025(2) 0.061(3) 0.067(4) 0.008(3) -0.006(2) -0.007(2)
F1C 0.095(5) 0.117(6) 0.083(5) -0.056(4) -0.052(4) 0.057(4)
C1C 0.017(3) 0.025(3) 0.027(4) 0.002(3) 0.007(3) -0.001(3)
B1C 0.020(4) 0.022(4) 0.024(4) 0.003(3) 0.002(3) 0.001(3)
F2C 0.063(4) 0.096(5) 0.071(4) 0.054(4) -0.018(3) -0.023(3)
C2C 0.024(3) 0.023(4) 0.020(4) -0.002(3) 0.004(3) -0.004(3)
F3C 0.034(3) 0.074(4) 0.069(4) 0.023(3) -0.009(3) 0.004(3)
C3C 0.025(4) 0.023(4) 0.037(5) -0.001(3) 0.001(3) 0.006(3)
F4C 0.079(4) 0.081(4) 0.092(5) -0.040(4) 0.032(4) 0.004(4)
C4C 0.028(4) 0.056(5) 0.042(6) -0.001(4) 0.002(4) 0.010(4)
F5C 0.052(3) 0.091(4) 0.059(4) 0.001(3) 0.033(3) 0.015(3)
C5C 0.022(4) 0.058(5) 0.038(5) -0.002(4) 0.008(3) 0.006(4)
F6C 0.064(4) 0.175(7) 0.037(4) -0.023(4) 0.007(3) 0.028(4)
C6C 0.019(3) 0.050(5) 0.029(4) 0.004(4) -0.002(3) 0.002(3)
C7C 0.032(4) 0.047(5) 0.047(6) -0.003(4) -0.007(4) 0.009(4)
C8C 0.035(5) 0.086(8) 0.054(7) -0.009(6) 0.009(5) 0.011(5)
C9C 0.026(3) 0.032(4) 0.022(4) 0.007(3) 0.009(3) 0.004(3)
F10C 0.038(2) 0.051(3) 0.032(3) 0.018(2) 0.002(2) 0.004(2)
C10C 0.032(4) 0.028(4) 0.029(4) 0.001(3) 0.004(3) 0.005(3)
F11C 0.022(2) 0.063(3) 0.056(3) 0.025(3) 0.005(2) 0.002(2)
C11C 0.034(4) 0.032(4) 0.036(5) -0.001(4) 0.001(4) 0.001(3)
F12C 0.050(3) 0.039(3) 0.050(3) -0.005(2) -0.012(2) 0.014(2)
C12C 0.030(4) 0.039(4) 0.035(5) -0.002(4) -0.009(3) -0.003(3)
F13C 0.137(6) 0.100(5) 0.047(4) 0.032(4) -0.008(4) -0.059(5)
C13C 0.023(3) 0.028(4) 0.026(4) 0.005(3) 0.003(3) 0.000(3)
F14C 0.076(4) 0.082(5) 0.121(6) 0.073(4) 0.013(4) 0.024(4)
C14C 0.023(3) 0.023(3) 0.028(4) 0.002(3) 0.005(3) -0.001(3)
F15C 0.044(3) 0.093(4) 0.083(5) 0.057(4) 0.015(3) -0.007(3)
F16C 0.082(4) 0.063(4) 0.081(5) -0.033(3) -0.007(3) 0.021(3)
C16C 0.032(4) 0.032(4) 0.030(5) 0.004(3) 0.006(3) 0.000(3)
F17C 0.058(4) 0.088(5) 0.091(5) -0.028(4) -0.016(3) -0.017(3)
C17C 0.017(3) 0.032(4) 0.025(4) 0.001(3) -0.001(3) 0.001(3)
F18C 0.144(6) 0.063(4) 0.053(4) -0.011(3) -0.008(4) -0.035(4)
C18C 0.023(4) 0.035(4) 0.031(5) 0.007(3) 0.000(3) -0.001(3)
C19C 0.022(4) 0.040(5) 0.055(6) 0.018(4) 0.001(4) -0.007(3)
C20C 0.050(5) 0.028(4) 0.043(6) 0.008(4) -0.007(4) 0.000(4)
C21C 0.039(4) 0.022(4) 0.041(5) 0.001(4) -0.008(4) -0.003(3)
F22C 0.092(5) 0.047(3) 0.080(5) 0.022(3) -0.011(4) 0.000(3)
C22C 0.029(4) 0.025(4) 0.030(4) 0.003(3) 0.002(3) 0.004(3)
F23C 0.089(5) 0.070(4) 0.222(9) 0.081(5) 0.096(6) 0.015(4)
C23C 0.042(5) 0.054(6) 0.063(7) 0.025(5) 0.005(5) -0.020(4)
F24C 0.147(6) 0.042(3) 0.077(5) 0.003(3) 0.025(4) -0.024(4)
C24C 0.071(7) 0.030(5) 0.057(7) -0.002(5) 0.001(5) -0.009(4)
C25C 0.021(3) 0.027(4) 0.023(4) -0.001(3) 0.004(3) -0.002(3)
C26C 0.020(3) 0.034(4) 0.023(4) 0.001(3) 0.004(3) -0.003(3)
C27C 0.026(4) 0.043(5) 0.024(4) -0.005(4) 0.003(3) -0.001(3)
C28C 0.028(4) 0.059(6) 0.031(5) 0.000(4) 0.007(3) -0.014(4)
C29C 0.022(4) 0.039(4) 0.033(5) 0.010(4) 0.001(3) -0.014(3)
C30C 0.025(4) 0.030(4) 0.037(5) 0.001(3) 0.006(3) 0.001(3)
C32C 0.052(6) 0.055(6) 0.040(6) 0.015(5) 0.009(5) -0.014(5)
C1D 0.022(3) 0.024(4) 0.021(4) 0.005(3) 0.004(3) 0.002(3)
B1D 0.024(4) 0.022(4) 0.017(4) 0.002(3) -0.001(3) 0.003(3)
C2D 0.028(4) 0.023(4) 0.023(4) 0.005(3) 0.009(3) 0.000(3)
C3D 0.025(4) 0.024(4) 0.030(4) 0.003(3) 0.006(3) 0.001(3)
F4D 0.062(3) 0.043(3) 0.031(3) -0.004(2) 0.002(2) 0.003(2)
C4D 0.023(4) 0.039(4) 0.042(5) 0.015(4) 0.015(3) 0.005(3)
F5D 0.033(2) 0.046(3) 0.083(4) -0.026(3) 0.024(3) 0.000(2)
C5D 0.019(3) 0.035(4) 0.039(5) -0.001(4) 0.008(3) 0.000(3)
F6D 0.038(2) 0.032(2) 0.044(3) -0.002(2) 0.007(2) -0.0057(19)
C6D 0.020(3) 0.034(4) 0.031(4) -0.002(3) 0.002(3) -0.001(3)
C7D 0.035(4) 0.024(4) 0.046(6) -0.004(4) 0.010(4) 0.006(3)
C9D 0.022(3) 0.020(3) 0.024(4) 0.005(3) 0.002(3) 0.005(3)
C10D 0.027(4) 0.026(4) 0.021(4) 0.002(3) 0.001(3) 0.002(3)
C11D 0.029(4) 0.025(4) 0.029(4) -0.001(3) -0.011(3) 0.003(3)
C12D 0.049(5) 0.021(4) 0.029(5) -0.004(3) -0.005(4) 0.002(3)
C13D 0.048(5) 0.028(4) 0.029(5) -0.001(3) 0.009(4) 0.004(3)
C14D 0.032(4) 0.031(4) 0.018(4) 0.006(3) 0.003(3) 0.004(3)
C15D 0.037(4) 0.034(4) 0.030(5) -0.001(4) -0.007(4) -0.005(3)
C16D 0.065(6) 0.049(6) 0.030(5) -0.002(4) 0.014(4) -0.001(5)
C17D 0.024(3) 0.020(3) 0.017(4) 0.003(3) 0.003(3) 0.005(3)
C18D 0.026(4) 0.020(4) 0.038(5) 0.006(3) 0.003(3) 0.001(3)
C19D 0.032(4) 0.027(4) 0.029(4) 0.010(3) 0.010(3) 0.002(3)
C20D 0.026(4) 0.032(4) 0.035(5) 0.001(3) 0.008(3) -0.003(3)
C21D 0.019(3) 0.020(3) 0.030(4) -0.001(3) 0.003(3) 0.001(3)
C23D 0.024(3) 0.023(4) 0.026(4) 0.001(3) 0.008(3) 0.009(3)
F10D 0.105(5) 0.154(7) 0.069(5) -0.048(5) 0.061(4) -0.071(5)
F11D 0.103(5) 0.104(5) 0.034(3) 0.028(3) 0.026(3) 0.049(4)
C24D 0.021(4) 0.035(4) 0.040(5) -0.006(4) -0.002(3) -0.001(3)
F12D 0.118(5) 0.059(3) 0.049(4) 0.004(3) 0.038(3) 0.034(3)
C25D 0.022(3) 0.025(4) 0.023(4) 0.000(3) 0.007(3) -0.003(3)
C26D 0.020(3) 0.024(3) 0.016(4) -0.005(3) -0.001(3) -0.003(3)
F9D 0.060(3) 0.051(3) 0.045(3) -0.003(3) -0.015(3) -0.018(3)
C27D 0.018(3) 0.023(4) 0.031(4) 0.002(3) 0.004(3) 0.000(3)
F7D 0.050(3) 0.028(2) 0.046(3) 0.010(2) -0.001(2) -0.003(2)
C28D 0.023(3) 0.031(4) 0.028(4) 0.007(3) 0.000(3) -0.007(3)
F8D 0.035(3) 0.045(3) 0.073(4) -0.012(3) 0.011(3) -0.013(2)
C29D 0.023(3) 0.029(4) 0.021(4) -0.003(3) 0.002(3) -0.001(3)
C30D 0.022(3) 0.027(4) 0.022(4) 0.000(3) 0.007(3) -0.005(3)
C31D 0.026(4) 0.028(4) 0.033(5) 0.004(3) -0.008(3) -0.002(3)
C32D 0.038(5) 0.052(5) 0.027(5) 0.008(4) -0.002(4) -0.006(4)
F21D 0.024(2) 0.026(2) 0.048(3) -0.003(2) 0.0000(19) -0.0012(17)
F20D 0.078(4) 0.037(3) 0.034(3) 0.005(2) -0.010(2) 0.020(2)
F19D 0.021(2) 0.033(2) 0.080(4) -0.006(2) 0.005(2) 0.0017(18)
F23D 0.072(4) 0.057(3) 0.038(3) 0.013(2) 0.032(3) -0.001(3)
F22D 0.076(4) 0.149(6) 0.042(4) -0.040(4) 0.019(3) -0.066(4)
F24D 0.130(6) 0.090(4) 0.032(3) -0.001(3) 0.018(3) 0.063(4)
F17D 0.030(2) 0.034(3) 0.061(3) 0.003(2) -0.008(2) 0.0052(19)
F18D 0.035(3) 0.100(4) 0.041(3) -0.019(3) -0.007(2) 0.008(3)
F16D 0.023(2) 0.044(3) 0.091(4) 0.011(3) -0.006(2) -0.008(2)
Cl1S 0.092(2) 0.177(4) 0.067(2) 0.030(2) -0.0190(18) -0.071(3)
N1S 0.052(5) 0.063(6) 0.090(8) 0.022(5) 0.010(5) 0.013(4)
C1S 0.057(6) 0.040(5) 0.036(5) 0.004(4) 0.010(4) -0.010(4)
Cl2S 0.094(2) 0.0642(16) 0.0569(18) -0.0095(13) 0.0234(15) 0.0206(15)
C2S 0.043(5) 0.058(6) 0.042(6) 0.009(4) 0.018(4) 0.013(4)
Cl3S 0.104(3) 0.068(2) 0.167(4) -0.021(2) -0.032(3) -0.0178(19)
C3S 0.062(6) 0.065(7) 0.052(7) -0.010(5) -0.003(5) -0.005(5)
Cl4S 0.100(3) 0.199(5) 0.066(2) 0.034(3) -0.016(2) 0.011(3)
C4S 0.065(7) 0.074(8) 0.084(9) 0.004(7) -0.022(6) 0.003(6)
Cl5S 0.141(4) 0.210(6) 0.153(5) 0.073(4) -0.005(4) -0.042(4)
C5S 0.119(10) 0.069(7) 0.035(6) 0.001(5) -0.003(6) -0.015(7)
Cl6S 0.170(5) 0.193(5) 0.115(4) 0.042(4) 0.005(3) -0.033(4)
Cl7S 0.120(3) 0.0623(19) 0.133(3) -0.025(2) -0.055(2) 0.0411(19)
Cl8S 0.162(3) 0.0450(16) 0.109(3) 0.0088(17) -0.074(3) 0.0013(19)
C6S 0.32(3) 0.152(17) 0.30(3) 0.020(19) 0.28(3) 0.074(19)
C22E 0.039(5) 0.047(5) 0.052(6) 0.017(5) 0.006(4) -0.010(4)
F15F 0.072(3) 0.060(4) 0.068(4) 0.038(3) -0.005(3) -0.017(3)
F14F 0.072(3) 0.060(4) 0.068(4) 0.038(3) -0.005(3) -0.017(3)
F13F 0.072(3) 0.060(4) 0.068(4) 0.038(3) -0.005(3) -0.017(3)
C23F 0.055(7) 0.031(5) 0.063(7) 0.004(5) 0.028(5) 0.003(4)
F13G 0.082(5) 0.049(3) 0.062(3) 0.003(3) 0.040(3) 0.010(3)
F14G 0.082(5) 0.049(3) 0.062(3) 0.003(3) 0.040(3) 0.010(3)
F15G 0.082(5) 0.049(3) 0.062(3) 0.003(3) 0.040(3) 0.010(3)

loop_
_atom_type_symbol
_atom_type_description
_atom_type_scat_dispersion_real
_atom_type_scat_dispersion_imag
_atom_type_scat_source
C C 0.0033 0.0016 'International Tables Vol C Tables 4.2.6.8 and 6.1.1.4'
H H 0.0000 0.0000 'International Tables Vol C Tables 4.2.6.8 and 6.1.1.4'
B B 0.0013 0.0007 'International Tables Vol C Tables 4.2.6.8 and 6.1.1.4'
N N 0.0061 0.0033 'International Tables Vol C Tables 4.2.6.8 and 6.1.1.4'
F F 0.0171 0.0103 'International Tables Vol C Tables 4.2.6.8 and 6.1.1.4'
Re Re -1.0185 7.2310 'International Tables Vol C Tables 4.2.6.8 and 6.1.1.4'
Cl Cl 0.1484 0.1585 'International Tables Vol C Tables 4.2.6.8 and 6.1.1.4'

loop_
_geom_angle_atom_site_label_1
_geom_angle_atom_site_label_2
_geom_angle_atom_site_label_3
_geom_angle
_geom_angle_site_symmetry_1
_geom_angle_site_symmetry_3
_geom_angle_publ_flag
F3D C8D F1D 117.5(14) . . ?
F3D C8D F2D 103.1(13) . . ?
F1D C8D F2D 100.1(12) . . ?
F3D C8D C5D 110.6(14) . . ?
F1D C8D C5D 110.7(12) . . ?
F2D C8D C5D 114.4(13) . . ?
F2E C8E F3E 105.1(10) . . ?
F2E C8E F1E 105.1(10) . . ?
F3E C8E F1E 102.2(10) . . ?
F2E C8E C5D 118.3(10) . . ?
F3E C8E C5D 111.5(10) . . ?
F1E C8E C5D 113.2(12) . . ?
F9C C15C F8C 106.4(16) . . ?
F9C C15C F7C 104.2(16) . . ?
F8C C15C F7C 105.2(16) . . ?
F9C C15C C11C 114.9(16) . . ?
F8C C15C C11C 110.3(15) . . ?
F7C C15C C11C 115.1(16) . . ?
F9E C15E F7E 106.8(17) . . ?
F9E C15E F8E 103.8(15) . . ?
F7E C15E F8E 105.2(16) . . ?
F9E C15E C11C 115.5(16) . . ?
F7E C15E C11C 110.3(15) . . ?
F8E C15E C11C 114.4(16) . . ?
F15D C22D F14D 107.9(12) . . ?
F15D C22D F13D 107.7(13) . . ?
F14D C22D F13D 106.2(12) . . ?
F15D C22D C19D 111.1(12) . . ?
F14D C22D C19D 114.9(14) . . ?
F13D C22D C19D 108.6(11) . . ?
F20A C31A F19A 107.4(11) . . ?
F20A C31A F21A 105.2(12) . . ?
F19A C31A F21A 106.4(12) . . ?
F20A C31A C27A 114.0(11) . . ?
F19A C31A C27A 112.1(13) . . ?
F21A C31A C27A 111.3(11) . . ?
F20E C31E F19E 108.9(11) . . ?
F20E C31E F21E 101.9(11) . . ?
F19E C31E F21E 102.1(12) . . ?
F20E C31E C27A 114.0(11) . . ?
F19E C31E C27A 114.1(13) . . ?
F21E C31E C27A 114.5(11) . . ?
F20B C31B F19B 105(2) . . ?
F20B C31B F21B 108(2) . . ?
F19B C31B F21B 105(2) . . ?
F20B C31B C27B 112(2) . . ?
F19B C31B C27B 113(2) . . ?
F21B C31B C27B 115(2) . . ?
F20F C31F F21F 112(3) . . ?
F20F C31F C27B 120(3) . . ?
F21F C31F C27B 116(2) . . ?
F20F C31F F19F 95(2) . . ?
F21F C31F F19F 94(2) . . ?
C27B C31F F19F 114(2) . . ?
F20C C31C F19C 106.1(7) . . ?
F20C C31C F21C 106.5(7) . . ?
F19C C31C F21C 104.4(6) . . ?
F20C C31C C27C 114.6(7) . . ?
F19C C31C C27C 112.7(7) . . ?
F21C C31C C27C 111.7(7) . . ?
F13A C23A F14A 105.8(14) . . ?
F13A C23A F15A 106.4(15) . . ?
F14A C23A F15A 104.2(13) . . ?
F13A C23A C19A 112(2) . . ?
F14A C23A C19A 117.6(13) . . ?
F15A C23A C19A 110.2(13) . . ?
F13E C23E F15E 106.9(14) . . ?
F13E C23E F14E 103.5(14) . . ?
F15E C23E F14E 103.2(13) . . ?
F13E C23E C19A 116(2) . . ?
F15E C23E C19A 109.1(13) . . ?
F14E C23E C19A 117.6(13) . . ?
N4 Re1 N2 89.3(2) . . ?
N4 Re1 N5 163.5(2) . . ?
N2 Re1 N5 88.5(2) . . ?
N4 Re1 N3 87.2(2) . . ?
N2 Re1 N3 164.5(2) . . ?
N5 Re1 N3 90.6(2) . . ?
N4 Re1 Re2 97.02(17) . . ?
N2 Re1 Re2 96.85(17) . . ?
N5 Re1 Re2 99.48(16) . . ?
N3 Re1 Re2 98.52(16) . . ?
N4 Re1 N1 82.3(2) . . ?
N2 Re1 N1 80.0(2) . . ?
N5 Re1 N1 81.2(2) . . ?
N3 Re1 N1 84.6(2) . . ?
Re2 Re1 N1 176.79(14) . . ?
C1 N1 Re1 167.9(6) . . ?
N1 C1 C2 178.3(10) . . ?
N9 Re2 N10 164.1(2) . . ?
N9 Re2 N7 90.5(2) . . ?
N10 Re2 N7 88.9(2) . . ?
N9 Re2 N8 88.3(2) . . ?
N10 Re2 N8 88.8(2) . . ?
N7 Re2 N8 167.6(2) . . ?
N9 Re2 Re1 96.28(17) . . ?
N10 Re2 Re1 99.59(17) . . ?
N7 Re2 Re1 95.53(17) . . ?
N8 Re2 Re1 96.89(17) . . ?
N9 Re2 N6 80.2(2) . . ?
N10 Re2 N6 83.9(2) . . ?
N7 Re2 N6 84.3(2) . . ?
N8 Re2 N6 83.3(2) . . ?
Re1 Re2 N6 176.47(16) . . ?
C3 N2 Re1 172.7(7) . . ?
C5 N3 Re1 173.0(6) . . ?
N2 C3 C4 178.4(11) . . ?
C7 N4 Re1 172.3(6) . . ?
C9 N5 Re1 169.6(6) . . ?
N3 C5 C6 179.2(9) . . ?
C11 N6 Re2 167.3(7) . . ?
C13 N7 Re2 177.8(7) . . ?
N4 C7 C8 178.7(9) . . ?
C15 N8 Re2 175.9(7) . . ?
C17 N9 Re2 170.3(6) . . ?
N5 C9 C10 177.1(8) . . ?
C19 N10 Re2 170.6(6) . . ?
N6 C11 C12 176.8(12) . . ?
N7 C13 C14 178.8(9) . . ?
N8 C15 C16 178.6(9) . . ?
N9 C17 C18 178.0(9) . . ?
N10 C19 C20 177.8(8) . . ?
C6A C1A C2A 115.8(6) . . ?
C6A C1A B1A 124.4(6) . . ?
C2A C1A B1A 119.8(6) . . ?
C25A B1A C1A 113.2(6) . . ?
C25A B1A C17A 109.5(5) . . ?
C1A B1A C17A 106.5(5) . . ?
C25A B1A C9A 105.9(5) . . ?
C1A B1A C9A 109.6(5) . . ?
C17A B1A C9A 112.1(6) . . ?
C3A C2A C1A 122.1(7) . . ?
C2A C3A C4A 121.9(6) . . ?
C2A C3A C7A 118.8(6) . . ?
C4A C3A C7A 119.2(6) . . ?
C3A C4A C5A 117.5(6) . . ?
C4A C5A C6A 120.4(7) . . ?
C4A C5A C8A 120.1(6) . . ?
C6A C5A C8A 119.5(6) . . ?
C1A C6A C5A 122.2(6) . . ?
F2A C7A F3A 107.3(6) . . ?
F2A C7A F1A 104.4(5) . . ?
F3A C7A F1A 104.6(6) . . ?
F2A C7A C3A 114.2(6) . . ?
F3A C7A C3A 113.2(5) . . ?
F1A C7A C3A 112.4(6) . . ?
F4A C8A F5A 107.4(7) . . ?
F4A C8A F6A 105.8(7) . . ?
F5A C8A F6A 103.9(7) . . ?
F4A C8A C5A 114.3(7) . . ?
F5A C8A C5A 112.8(7) . . ?
F6A C8A C5A 111.9(7) . . ?
C10A C9A C14A 114.4(6) . . ?
C10A C9A B1A 124.3(6) . . ?
C14A C9A B1A 121.1(6) . . ?
C9A C10A C11A 123.2(6) . . ?
C12A C11A C10A 119.4(6) . . ?
C12A C11A C15A 119.2(6) . . ?
C10A C11A C15A 121.3(6) . . ?
C13A C12A C11A 119.0(6) . . ?
C12A C13A C14A 120.2(7) . . ?
C12A C13A C16A 120.3(6) . . ?
C14A C13A C16A 119.4(6) . . ?
C13A C14A C9A 123.7(6) . . ?
F9A C15A F7A 106.0(6) . . ?
F9A C15A F8A 105.3(6) . . ?
F7A C15A F8A 105.6(6) . . ?
F9A C15A C11A 112.8(6) . . ?
F7A C15A C11A 113.5(6) . . ?
F8A C15A C11A 113.1(6) . . ?
F12A C16A F11A 106.3(6) . . ?
F12A C16A F10A 106.5(6) . . ?
F11A C16A F10A 106.3(6) . . ?
F12A C16A C13A 111.7(6) . . ?
F11A C16A C13A 112.2(6) . . ?
F10A C16A C13A 113.4(6) . . ?
C18A C17A C22A 116.6(6) . . ?
C18A C17A B1A 125.2(6) . . ?
C22A C17A B1A 118.1(6) . . ?
C17A C18A C19A 121.2(6) . . ?
C20A C19A C18A 121.9(7) . . ?
C20A C19A C23E 114.7(10) . . ?
C18A C19A C23E 123.0(10) . . ?
C20A C19A C23A 121.1(10) . . ?
C18A C19A C23A 116.4(10) . . ?
C23E C19A C23A 15.8(11) . . ?
C19A C20A C21A 117.7(7) . . ?
C20A C21A C22A 120.7(7) . . ?
C20A C21A C24A 120.7(7) . . ?
C22A C21A C24A 118.5(7) . . ?
C21A C22A C17A 121.9(7) . . ?
F18A C24A F17A 106.0(6) . . ?
F18A C24A F16A 105.6(6) . . ?
F17A C24A F16A 104.6(6) . . ?
F18A C24A C21A 114.6(6) . . ?
F17A C24A C21A 113.0(7) . . ?
F16A C24A C21A 112.2(6) . . ?
C26A C25A C30A 114.6(6) . . ?
C26A C25A B1A 125.0(6) . . ?
C30A C25A B1A 120.4(6) . . ?
C25A C26A C27A 122.9(7) . . ?
C28A C27A C26A 121.0(6) . . ?
C28A C27A C31E 122.4(9) . . ?
C26A C27A C31E 116.2(9) . . ?
C28A C27A C31A 117.7(9) . . ?
C26A C27A C31A 121.2(9) . . ?
C31E C27A C31A 10.1(11) . . ?
C27A C28A C29A 118.5(6) . . ?
C30A C29A C28A 119.7(6) . . ?
C30A C29A C32A 121.5(6) . . ?
C28A C29A C32A 118.8(6) . . ?
C29A C30A C25A 123.4(6) . . ?
F22A C32A F24A 105.9(6) . . ?
F22A C32A F23A 105.9(6) . . ?
F24A C32A F23A 105.1(6) . . ?
F22A C32A C29A 113.1(6) . . ?
F24A C32A C29A 113.7(6) . . ?
F23A C32A C29A 112.4(7) . . ?
C2B C1B C6B 115.7(6) . . ?
C2B C1B B1B 120.8(6) . . ?
C6B C1B B1B 122.3(6) . . ?
C25B B1B C17B 112.6(6) . . ?
C25B B1B C9B 112.8(6) . . ?
C17B B1B C9B 103.6(5) . . ?
C25B B1B C1B 102.9(5) . . ?
C17B B1B C1B 113.3(6) . . ?
C9B B1B C1B 112.1(6) . . ?
C3B C2B C1B 122.3(7) . . ?
C2B C3B C4B 121.1(6) . . ?
C2B C3B C7B 117.7(7) . . ?
C4B C3B C7B 121.0(6) . . ?
C3B C4B C5B 117.7(6) . . ?
C6B C5B C4B 120.8(6) . . ?
C6B C5B C8B 120.9(6) . . ?
C4B C5B C8B 118.2(6) . . ?
C5B C6B C1B 122.3(6) . . ?
F1B C7B F3B 105.3(7) . . ?
F1B C7B F2B 103.2(6) . . ?
F3B C7B F2B 108.1(8) . . ?
F1B C7B C3B 112.2(7) . . ?
F3B C7B C3B 114.0(7) . . ?
F2B C7B C3B 113.3(6) . . ?
F6B C8B F4B 106.2(6) . . ?
F6B C8B F5B 105.8(6) . . ?
F4B C8B F5B 106.6(6) . . ?
F6B C8B C5B 112.7(6) . . ?
F4B C8B C5B 112.8(6) . . ?
F5B C8B C5B 112.1(6) . . ?
C14B C9B C10B 116.5(6) . . ?
C14B C9B B1B 121.6(6) . . ?
C10B C9B B1B 121.5(6) . . ?
C11B C10B C9B 121.1(6) . . ?
C12B C11B C10B 121.4(7) . . ?
C12B C11B C15B 119.1(6) . . ?
C10B C11B C15B 119.4(6) . . ?
C11B C12B C13B 118.7(6) . . ?
C12B C13B C14B 119.9(6) . . ?
C12B C13B C16B 120.3(6) . . ?
C14B C13B C16B 119.7(6) . . ?
C13B C14B C9B 122.3(7) . . ?
F8B C15B F9B 105.7(6) . . ?
F8B C15B F7B 105.1(6) . . ?
F9B C15B F7B 105.0(6) . . ?
F8B C15B C11B 113.1(6) . . ?
F9B C15B C11B 113.2(6) . . ?
F7B C15B C11B 113.9(6) . . ?
F12B C16B F11B 105.4(6) . . ?
F12B C16B F10B 105.1(6) . . ?
F11B C16B F10B 105.6(5) . . ?
F12B C16B C13B 114.5(6) . . ?
F11B C16B C13B 113.1(6) . . ?
F10B C16B C13B 112.4(6) . . ?
C22B C17B C18B 115.7(6) . . ?
C22B C17B B1B 124.2(6) . . ?
C18B C17B B1B 120.0(6) . . ?
C19B C18B C17B 122.3(7) . . ?
C20B C19B C18B 120.5(7) . . ?
C20B C19B C23F 120.1(10) . . ?
C18B C19B C23F 119.1(11) . . ?
C20B C19B C23B 118.0(11) . . ?
C18B C19B C23B 121.5(11) . . ?
C23F C19B C23B 6.7(14) . . ?
C21B C20B C19B 118.0(7) . . ?
C20B C21B C22B 121.1(8) . . ?
C20B C21B C24B 119.7(7) . . ?
C22B C21B C24B 119.1(7) . . ?
C17B C22B C21B 122.3(7) . . ?
F13B C23B F14B 119.8(17) . . ?
F13B C23B F15B 94.6(15) . . ?
F14B C23B F15B 104.3(14) . . ?
F13B C23B C19B 113.0(17) . . ?
F14B C23B C19B 110.8(13) . . ?
F15B C23B C19B 112.8(14) . . ?
F18B C24B F16B 106.8(8) . . ?
F18B C24B F17B 106.6(8) . . ?
F16B C24B F17B 105.9(8) . . ?
F18B C24B C21B 113.9(8) . . ?
F16B C24B C21B 112.6(7) . . ?
F17B C24B C21B 110.6(7) . . ?
C30B C25B C26B 115.7(7) . . ?
C30B C25B B1B 122.1(6) . . ?
C26B C25B B1B 121.4(7) . . ?
C25B C26B C27B 122.2(7) . . ?
C28B C27B C26B 120.7(7) . . ?
C28B C27B C31B 120.6(11) . . ?
C26B C27B C31B 118.6(11) . . ?
C28B C27B C31F 120.8(13) . . ?
C26B C27B C31F 118.1(13) . . ?
C31B C27B C31F 2(2) . . ?
C29B C28B C27B 117.7(7) . . ?
C28B C29B C30B 120.7(7) . . ?
C28B C29B C32B 118.1(7) . . ?
C30B C29B C32B 121.3(7) . . ?
C25B C30B C29B 123.1(7) . . ?
F23B C32B F22B 106.7(7) . . ?
F23B C32B F24B 102.9(7) . . ?
F22B C32B F24B 104.2(7) . . ?
F23B C32B C29B 115.1(7) . . ?
F22B C32B C29B 113.7(7) . . ?
F24B C32B C29B 113.0(7) . . ?
C2C C1C C6C 115.7(6) . . ?
C2C C1C B1C 121.9(6) . . ?
C6C C1C B1C 122.1(6) . . ?
C9C B1C C17C 111.7(6) . . ?
C9C B1C C25C 105.4(5) . . ?
C17C B1C C25C 112.2(6) . . ?
C9C B1C C1C 113.9(6) . . ?
C17C B1C C1C 101.9(5) . . ?
C25C B1C C1C 112.0(6) . . ?
C1C C2C C3C 122.5(6) . . ?
C4C C3C C2C 120.8(7) . . ?
C4C C3C C7C 120.4(7) . . ?
C2C C3C C7C 118.9(7) . . ?
C3C C4C C5C 119.0(7) . . ?
C4C C5C C6C 120.0(7) . . ?
C4C C5C C8C 119.7(7) . . ?
C6C C5C C8C 120.3(8) . . ?
C1C C6C C5C 121.9(7) . . ?
F2C C7C F1C 108.6(9) . . ?
F2C C7C F3C 105.2(7) . . ?
F1C C7C F3C 103.0(7) . . ?
F2C C7C C3C 114.1(7) . . ?
F1C C7C C3C 113.1(7) . . ?
F3C C7C C3C 112.0(7) . . ?
F6C C8C F5C 106.9(9) . . ?
F6C C8C F4C 106.8(9) . . ?
F5C C8C F4C 105.3(7) . . ?
F6C C8C C5C 114.9(8) . . ?
F5C C8C C5C 111.1(8) . . ?
F4C C8C C5C 111.3(9) . . ?
C14C C9C C10C 114.7(7) . . ?
C14C C9C B1C 122.3(6) . . ?
C10C C9C B1C 122.6(6) . . ?
C11C C10C C9C 121.9(7) . . ?
C12C C11C C10C 120.8(7) . . ?
C12C C11C C15C 119.2(10) . . ?
C10C C11C C15C 120.0(9) . . ?
C12C C11C C15E 121.3(10) . . ?
C10C C11C C15E 117.8(9) . . ?
C15C C11C C15E 5.6(13) . . ?
C13C C12C C11C 119.0(7) . . ?
C12C C13C C14C 120.2(7) . . ?
C12C C13C C16C 118.2(7) . . ?
C14C C13C C16C 121.6(6) . . ?
C13C C14C C9C 123.3(7) . . ?
F10C C16C F11C 106.6(6) . . ?
F10C C16C F12C 106.9(6) . . ?
F11C C16C F12C 107.4(6) . . ?
F10C C16C C13C 111.1(6) . . ?
F11C C16C C13C 112.0(6) . . ?
F12C C16C C13C 112.4(6) . . ?
C18C C17C C22C 115.3(7) . . ?
C18C C17C B1C 121.1(6) . . ?
C22C C17C B1C 123.2(6) . . ?
C19C C18C C17C 123.3(8) . . ?
C18C C19C C20C 120.0(8) . . ?
C18C C19C C23C 120.9(8) . . ?
C20C C19C C23C 119.2(8) . . ?
C21C C20C C19C 118.1(7) . . ?
C20C C21C C22C 121.5(8) . . ?
C20C C21C C24C 118.5(7) . . ?
C22C C21C C24C 120.0(7) . . ?
C21C C22C C17C 121.8(7) . . ?
F15C C23C F14C 104.2(7) . . ?
F15C C23C F13C 106.3(9) . . ?
F14C C23C F13C 104.4(8) . . ?
F15C C23C C19C 113.6(8) . . ?
F14C C23C C19C 112.7(9) . . ?
F13C C23C C19C 114.6(7) . . ?
F18C C24C F16C 109.6(9) . . ?
F18C C24C F17C 104.2(9) . . ?
F16C C24C F17C 102.6(7) . . ?
F18C C24C C21C 115.5(7) . . ?
F16C C24C C21C 112.5(8) . . ?
F17C C24C C21C 111.2(8) . . ?
C30C C25C C26C 115.6(6) . . ?
C30C C25C B1C 121.7(6) . . ?
C26C C25C B1C 122.4(6) . . ?
C27C C26C C25C 121.7(7) . . ?
C28C C27C C26C 121.0(7) . . ?
C28C C27C C31C 118.1(7) . . ?
C26C C27C C31C 120.8(7) . . ?
C27C C28C C29C 118.7(7) . . ?
C30C C29C C28C 120.4(7) . . ?
C30C C29C C32C 121.3(7) . . ?
C28C C29C C32C 118.2(7) . . ?
C29C C30C C25C 122.4(7) . . ?
F23C C32C F22C 109.0(8) . . ?
F23C C32C F24C 104.0(8) . . ?
F22C C32C F24C 98.5(8) . . ?
F23C C32C C29C 116.7(8) . . ?
F22C C32C C29C 114.6(7) . . ?
F24C C32C C29C 112.2(7) . . ?
C2D C1D C6D 115.2(6) . . ?
C2D C1D B1D 120.5(6) . . ?
C6D C1D B1D 124.2(6) . . ?
C9D B1D C25D 108.4(5) . . ?
C9D B1D C17D 113.0(5) . . ?
C25D B1D C17D 108.4(5) . . ?
C9D B1D C1D 109.7(6) . . ?
C25D B1D C1D 110.0(5) . . ?
C17D B1D C1D 107.3(5) . . ?
C1D C2D C3D 122.1(7) . . ?
C4D C3D C2D 121.4(7) . . ?
C4D C3D C7D 120.3(6) . . ?
C2D C3D C7D 118.3(6) . . ?
C3D C4D C5D 117.3(7) . . ?
C6D C5D C4D 120.9(7) . . ?
C6D C5D C8E 114.9(8) . . ?
C4D C5D C8E 124.2(8) . . ?
C6D C5D C8D 123.8(10) . . ?
C4D C5D C8D 114.4(9) . . ?
C8E C5D C8D 16.3(10) . . ?
C5D C6D C1D 122.9(7) . . ?
F5D C7D F6D 105.5(6) . . ?
F5D C7D F4D 106.6(7) . . ?
F6D C7D F4D 105.2(6) . . ?
F5D C7D C3D 113.5(6) . . ?
F6D C7D C3D 112.8(6) . . ?
F4D C7D C3D 112.5(6) . . ?
C14D C9D C10D 115.4(6) . . ?
C14D C9D B1D 124.2(6) . . ?
C10D C9D B1D 120.4(6) . . ?
C11D C10D C9D 122.2(6) . . ?
C12D C11D C10D 120.4(7) . . ?
C12D C11D C15D 119.8(7) . . ?
C10D C11D C15D 119.8(7) . . ?
C13D C12D C11D 119.5(7) . . ?
C12D C13D C14D 120.8(7) . . ?
C12D C13D C16D 119.5(8) . . ?
C14D C13D C16D 119.7(7) . . ?
C13D C14D C9D 121.8(7) . . ?
F8D C15D F7D 105.0(6) . . ?
F8D C15D F9D 105.1(6) . . ?
F7D C15D F9D 106.1(6) . . ?
F8D C15D C11D 113.3(6) . . ?
F7D C15D C11D 113.2(6) . . ?
F9D C15D C11D 113.4(7) . . ?
F10D C16D F12D 106.3(8) . . ?
F10D C16D F11D 106.3(8) . . ?
F12D C16D F11D 102.8(7) . . ?
F10D C16D C13D 115.8(8) . . ?
F12D C16D C13D 112.4(7) . . ?
F11D C16D C13D 112.3(8) . . ?
C23D C17D C18D 115.6(6) . . ?
C23D C17D B1D 124.1(6) . . ?
C18D C17D B1D 120.2(6) . . ?
C19D C18D C17D 122.5(7) . . ?
C18D C19D C20D 120.5(7) . . ?
C18D C19D C22E 119.7(8) . . ?
C20D C19D C22E 119.8(8) . . ?
C18D C19D C22D 120.5(10) . . ?
C20D C19D C22D 118.9(10) . . ?
C22E C19D C22D 1.5(12) . . ?
C19D C20D C21D 118.3(6) . . ?
C23D C21D C20D 121.4(7) . . ?
C23D C21D C24D 117.5(6) . . ?
C20D C21D C24D 121.1(6) . . ?
C21D C23D C17D 121.7(7) . . ?
F16D C24D F17D 106.1(6) . . ?
F16D C24D F18D 106.6(6) . . ?
F17D C24D F18D 104.9(7) . . ?
F16D C24D C21D 113.9(7) . . ?
F17D C24D C21D 111.7(6) . . ?
F18D C24D C21D 113.1(6) . . ?
C30D C25D C26D 114.9(6) . . ?
C30D C25D B1D 124.3(6) . . ?
C26D C25D B1D 120.7(6) . . ?
C27D C26D C25D 122.1(6) . . ?
C28D C27D C26D 121.1(6) . . ?
C28D C27D C31D 120.9(7) . . ?
C26D C27D C31D 118.0(6) . . ?
C27D C28D C29D 118.3(7) . . ?
C30D C29D C28D 120.2(6) . . ?
C30D C29D C32D 121.2(7) . . ?
C28D C29D C32D 118.4(7) . . ?
C29D C30D C25D 123.4(7) . . ?
F20D C31D F21D 107.2(6) . . ?
F20D C31D F19D 107.4(6) . . ?
F21D C31D F19D 105.1(6) . . ?
F20D C31D C27D 113.5(6) . . ?
F21D C31D C27D 111.4(6) . . ?
F19D C31D C27D 111.7(6) . . ?
F24D C32D F23D 106.1(7) . . ?
F24D C32D F22D 105.1(8) . . ?
F23D C32D F22D 103.6(7) . . ?
F24D C32D C29D 114.2(7) . . ?
F23D C32D C29D 114.8(7) . . ?
F22D C32D C29D 112.1(7) . . ?
N1S C1S C2S 177.9(10) . . ?
Cl1S C3S Cl2S 114.1(6) . . ?
Cl4S C4S Cl3S 110.7(6) . . ?
Cl7S C5S Cl8S 109.7(5) . . ?
Cl5S C6S Cl6S 107.0(7) . . ?
F13F C22E F14F 112.5(13) . . ?
F13F C22E F15F 100.2(13) . . ?
F14F C22E F15F 99.7(13) . . ?
F13F C22E C19D 117.2(12) . . ?
F14F C22E C19D 115.2(14) . . ?
F15F C22E C19D 109.4(13) . . ?
F13G C23F F14G 92.8(15) . . ?
F13G C23F F15G 113.5(17) . . ?
F14G C23F F15G 107.2(15) . . ?
F13G C23F C19B 115.8(18) . . ?
F14G C23F C19B 113.0(13) . . ?
F15G C23F C19B 112.7(14) . . ?

loop_
_geom_bond_atom_site_label_1
_geom_bond_atom_site_label_2
_geom_bond_distance
_geom_bond_site_symmetry_2
_geom_bond_publ_flag
C8D F3D 1.310(16) . ?
C8D F1D 1.323(16) . ?
C8D F2D 1.371(17) . ?
C8D C5D 1.498(11) . ?
C8E F2E 1.321(14) . ?
C8E F3E 1.371(12) . ?
C8E F1E 1.374(14) . ?
C8E C5D 1.498(11) . ?
C15C F9C 1.322(17) . ?
C15C F8C 1.349(17) . ?
C15C F7C 1.354(17) . ?
C15C C11C 1.48(3) . ?
C15E F9E 1.326(17) . ?
C15E F7E 1.343(17) . ?
C15E F8E 1.361(17) . ?
C15E C11C 1.48(3) . ?
C22D F15D 1.309(16) . ?
C22D F14D 1.32(2) . ?
C22D F13D 1.355(16) . ?
C22D C19D 1.489(12) . ?
C31A F20A 1.326(15) . ?
C31A F19A 1.345(15) . ?
C31A F21A 1.358(15) . ?
C31A C27A 1.498(10) . ?
C31E F20E 1.336(15) . ?
C31E F19E 1.338(15) . ?
C31E F21E 1.367(15) . ?
C31E C27A 1.498(10) . ?
C31B F20B 1.34(2) . ?
C31B F19B 1.34(2) . ?
C31B F21B 1.34(2) . ?
C31B C27B 1.45(4) . ?
C31F F20F 1.28(3) . ?
C31F F21F 1.34(3) . ?
C31F C27B 1.46(4) . ?
C31F F19F 1.47(3) . ?
C31C F20C 1.322(9) . ?
C31C F19C 1.344(8) . ?
C31C F21C 1.351(9) . ?
C31C C27C 1.496(11) . ?
C23A F13A 1.338(16) . ?
C23A F14A 1.336(16) . ?
C23A F15A 1.362(16) . ?
C23A C19A 1.496(15) . ?
C23E F13E 1.336(16) . ?
C23E F15E 1.347(16) . ?
C23E F14E 1.354(16) . ?
C23E C19A 1.496(15) . ?
Re1 N4 2.045(6) . ?
Re1 N2 2.058(6) . ?
Re1 N5 2.060(6) . ?
Re1 N3 2.062(7) . ?
Re1 Re2 2.2628(4) . ?
Re1 N1 2.410(5) . ?
N1 C1 1.169(10) . ?
C1 C2 1.455(12) . ?
Re2 N9 2.052(7) . ?
Re2 N10 2.054(7) . ?
Re2 N7 2.070(7) . ?
Re2 N8 2.075(7) . ?
Re2 N6 2.375(5) . ?
N2 C3 1.124(9) . ?
N3 C5 1.131(9) . ?
C3 C4 1.463(11) . ?
N4 C7 1.136(9) . ?
N5 C9 1.122(9) . ?
C5 C6 1.458(11) . ?
N6 C11 1.172(11) . ?
N7 C13 1.136(9) . ?
C7 C8 1.457(11) . ?
N8 C15 1.129(9) . ?
N9 C17 1.144(9) . ?
C9 C10 1.478(11) . ?
N10 C19 1.138(9) . ?
C11 C12 1.464(14) . ?
C13 C14 1.449(10) . ?
C15 C16 1.458(11) . ?
C17 C18 1.440(12) . ?
C19 C20 1.477(10) . ?
F1A C7A 1.354(8) . ?
C1A C6A 1.381(9) . ?
C1A C2A 1.404(9) . ?
C1A B1A 1.644(10) . ?
B1A C25A 1.634(10) . ?
B1A C17A 1.642(10) . ?
B1A C9A 1.650(10) . ?
F2A C7A 1.328(8) . ?
C2A C3A 1.369(9) . ?
F3A C7A 1.334(8) . ?
C3A C4A 1.377(10) . ?
C3A C7A 1.496(9) . ?
F4A C8A 1.318(9) . ?
C4A C5A 1.387(9) . ?
F5A C8A 1.327(9) . ?
C5A C6A 1.405(9) . ?
C5A C8A 1.490(10) . ?
F6A C8A 1.336(10) . ?
F7A C15A 1.333(8) . ?
F8A C15A 1.339(8) . ?
F9A C15A 1.329(8) . ?
C9A C10A 1.392(9) . ?
C9A C14A 1.399(9) . ?
F10A C16A 1.336(8) . ?
C10A C11A 1.406(9) . ?
F11A C16A 1.329(9) . ?
C11A C12A 1.387(10) . ?
C11A C15A 1.487(9) . ?
F12A C16A 1.327(8) . ?
C12A C13A 1.375(9) . ?
C13A C14A 1.380(9) . ?
C13A C16A 1.499(10) . ?
F16A C24A 1.356(8) . ?
F17A C24A 1.347(9) . ?
C17A C18A 1.382(9) . ?
C17A C22A 1.411(9) . ?
F18A C24A 1.327(9) . ?
C18A C19A 1.405(10) . ?
C19A C20A 1.385(10) . ?
C20A C21A 1.382(10) . ?
C21A C22A 1.402(9) . ?
C21A C24A 1.481(10) . ?
F22A C32A 1.337(9) . ?
F23A C32A 1.350(9) . ?
F24A C32A 1.343(8) . ?
C25A C26A 1.385(9) . ?
C25A C30A 1.405(9) . ?
C26A C27A 1.393(9) . ?
C27A C28A 1.362(10) . ?
C28A C29A 1.393(9) . ?
C29A C30A 1.384(9) . ?
C29A C32A 1.483(10) . ?
F1B C7B 1.327(10) . ?
C1B C2B 1.396(9) . ?
C1B C6B 1.402(9) . ?
C1B B1B 1.652(10) . ?
B1B C25B 1.626(11) . ?
B1B C17B 1.632(10) . ?
B1B C9B 1.634(10) . ?
F2B C7B 1.329(9) . ?
C2B C3B 1.375(9) . ?
F3B C7B 1.317(9) . ?
C3B C4B 1.383(10) . ?
C3B C7B 1.486(10) . ?
F4B C8B 1.348(8) . ?
C4B C5B 1.393(9) . ?
F5B C8B 1.357(8) . ?
C5B C6B 1.374(9) . ?
C5B C8B 1.496(9) . ?
F6B C8B 1.340(8) . ?
F7B C15B 1.359(8) . ?
F8B C15B 1.353(8) . ?
F9B C15B 1.358(8) . ?
C9B C14B 1.399(9) . ?
C9B C10B 1.396(9) . ?
F10B C16B 1.350(8) . ?
C10B C11B 1.396(9) . ?
F11B C16B 1.340(8) . ?
C11B C12B 1.379(9) . ?
C11B C15B 1.479(10) . ?
F12B C16B 1.338(8) . ?
C12B C13B 1.382(10) . ?
F13B C23B 1.321(16) . ?
C13B C14B 1.399(9) . ?
C13B C16B 1.484(9) . ?
F14B C23B 1.352(17) . ?
F15B C23B 1.352(16) . ?
F16B C24B 1.331(11) . ?
F17B C24B 1.355(10) . ?
C17B C22B 1.396(10) . ?
C17B C18B 1.399(10) . ?
F18B C24B 1.314(9) . ?
C18B C19B 1.398(10) . ?
C19B C20B 1.397(11) . ?
C19B C23F 1.493(15) . ?
C19B C23B 1.496(15) . ?
C20B C21B 1.372(11) . ?
C21B C22B 1.399(10) . ?
C21B C24B 1.500(12) . ?
C25B C30B 1.395(10) . ?
C25B C26B 1.389(10) . ?
C26B C27B 1.410(10) . ?
C27B C28B 1.393(11) . ?
C28B C29B 1.386(11) . ?
C29B C30B 1.393(10) . ?
C29B C32B 1.461(11) . ?
C32B F23B 1.319(9) . ?
C32B F22B 1.339(9) . ?
C32B F24B 1.392(10) . ?
F1C C7C 1.312(10) . ?
C1C C2C 1.379(10) . ?
C1C C6C 1.390(10) . ?
C1C B1C 1.649(9) . ?
B1C C9C 1.608(11) . ?
B1C C17C 1.644(10) . ?
B1C C25C 1.633(10) . ?
F2C C7C 1.308(10) . ?
C2C C3C 1.392(9) . ?
F3C C7C 1.351(9) . ?
C3C C4C 1.356(11) . ?
C3C C7C 1.497(11) . ?
F4C C8C 1.369(12) . ?
C4C C5C 1.369(11) . ?
F5C C8C 1.345(11) . ?
C5C C6C 1.407(10) . ?
C5C C8C 1.503(12) . ?
F6C C8C 1.306(11) . ?
C9C C14C 1.405(9) . ?
C9C C10C 1.425(10) . ?
F10C C16C 1.333(8) . ?
C10C C11C 1.391(11) . ?
F11C C16C 1.332(8) . ?
C11C C12C 1.381(10) . ?
F12C C16C 1.339(9) . ?
C12C C13C 1.384(10) . ?
F13C C23C 1.345(11) . ?
C13C C14C 1.382(10) . ?
C13C C16C 1.505(10) . ?
F14C C23C 1.342(11) . ?
F15C C23C 1.326(9) . ?
F16C C24C 1.340(10) . ?
F17C C24C 1.357(11) . ?
C17C C18C 1.395(10) . ?
C17C C22C 1.405(10) . ?
F18C C24C 1.306(11) . ?
C18C C19C 1.389(10) . ?
C19C C20C 1.389(12) . ?
C19C C23C 1.473(12) . ?
C20C C21C 1.379(11) . ?
C21C C22C 1.390(10) . ?
C21C C24C 1.503(12) . ?
F22C C32C 1.335(11) . ?
F23C C32C 1.282(10) . ?
F24C C32C 1.374(11) . ?
C25C C30C 1.401(10) . ?
C25C C26C 1.400(9) . ?
C26C C27C 1.390(10) . ?
C27C C28C 1.363(11) . ?
C28C C29C 1.384(11) . ?
C29C C30C 1.378(10) . ?
C29C C32C 1.478(11) . ?
C1D C2D 1.390(9) . ?
C1D C6D 1.387(9) . ?
C1D B1D 1.642(10) . ?
B1D C9D 1.622(10) . ?
B1D C25D 1.641(10) . ?
B1D C17D 1.647(10) . ?
C2D C3D 1.400(9) . ?
C3D C4D 1.368(10) . ?
C3D C7D 1.505(10) . ?
F4D C7D 1.345(9) . ?
C4D C5D 1.388(11) . ?
F5D C7D 1.327(8) . ?
C5D C6D 1.385(9) . ?
F6D C7D 1.351(8) . ?
C9D C14D 1.413(9) . ?
C9D C10D 1.420(9) . ?
C10D C11D 1.392(10) . ?
C11D C12D 1.382(11) . ?
C11D C15D 1.478(10) . ?
C12D C13D 1.372(11) . ?
C13D C14D 1.403(10) . ?
C13D C16D 1.481(11) . ?
C15D F8D 1.337(9) . ?
C15D F7D 1.343(9) . ?
C15D F9D 1.343(9) . ?
C16D F10D 1.281(10) . ?
C16D F12D 1.345(10) . ?
C16D F11D 1.344(11) . ?
C17D C23D 1.403(9) . ?
C17D C18D 1.409(9) . ?
C18D C19D 1.384(9) . ?
C19D C20D 1.382(10) . ?
C19D C22E 1.469(14) . ?
C20D C21D 1.386(10) . ?
C21D C23D 1.384(9) . ?
C21D C24D 1.491(10) . ?
C24D F16D 1.329(8) . ?
C24D F17D 1.345(8) . ?
C24D F18D 1.348(9) . ?
C25D C30D 1.400(9) . ?
C25D C26D 1.415(9) . ?
C26D C27D 1.393(9) . ?
C27D C28D 1.367(10) . ?
C27D C31D 1.500(9) . ?
C28D C29D 1.408(10) . ?
C29D C30D 1.372(10) . ?
C29D C32D 1.475(10) . ?
C31D F20D 1.317(8) . ?
C31D F21D 1.345(8) . ?
C31D F19D 1.354(8) . ?
C32D F24D 1.314(9) . ?
C32D F23D 1.332(9) . ?
C32D F22D 1.347(9) . ?
Cl1S C3S 1.728(9) . ?
N1S C1S 1.133(11) . ?
C1S C2S 1.449(12) . ?
Cl2S C3S 1.737(9) . ?
Cl3S C4S 1.751(10) . ?
Cl4S C4S 1.733(10) . ?
Cl5S C6S 1.808(8) . ?
C5S Cl7S 1.698(10) . ?
C5S Cl8S 1.779(10) . ?
Cl6S C6S 1.808(8) . ?
C22E F13F 1.295(15) . ?
C22E F14F 1.303(16) . ?
C22E F15F 1.45(2) . ?
C23F F13G 1.316(16) . ?
C23F F14G 1.347(16) . ?
C23F F15G 1.349(16) . ?
